data_7021460
loop_
_publ_author_name
'Jankolovits, Joseph'
'Cutland Van-Noord, Annabel D'
'Kampf, Jeff W.'
'Pecoraro, Vincent L.'

_publ_section_title
;
 Selective anion encapsulation in solid-state
 Ln(iii)[15-metallacrown-5](3+) compartments through secondary sphere
 interactions.
;
_journal_issue 27
_journal_name_full 'Dalton transactions (Cambridge, England : 2003)'
_journal_page_first 9803
_journal_page_last 9808
_journal_paper_doi 10.1039/c3dt50535a
_journal_volume 42
_journal_year 2013
_chemical_absolute_configuration ad
_chemical_formula_moiety
;
(GdCu5C50H60N10O10)2(C6H8O4)2(NO3)2(H2O)17.25
;
_chemical_formula_sum 'C112 H170.5 Cu10 Gd2 N22 O51.25'
_chemical_formula_weight 3595.10
_chemical_name_systematic
;
Gd[15-MC Cu(II), L-homophenylalanineHA-5](adipate)(nitrate)0.5
;
_space_group_IT_number 4
_symmetry_cell_setting monoclinic
_symmetry_space_group_name_Hall 'P 2yb'
_symmetry_space_group_name_H-M 'P 1 21 1'
_atom_sites_solution_hydrogens geom
_atom_sites_solution_primary direct
_atom_sites_solution_secondary difmap
_audit_creation_method SHELXL-97
_cell_angle_alpha 90.00
_cell_angle_beta 96.3360(10)
_cell_angle_gamma 90.00
_cell_formula_units_Z 2
_cell_length_a 15.0407(8)
_cell_length_b 29.2565(15)
_cell_length_c 15.7377(8)
_cell_measurement_reflns_used 9952
_cell_measurement_temperature 85(2)
_cell_measurement_theta_max 29.63
_cell_measurement_theta_min 2.26
_cell_volume 6882.9(6)
_computing_cell_refinement 'Bruker SMART'
_computing_data_collection 'Bruker SMART-APEX'
_computing_data_reduction 'Bruker SAINT'
_computing_molecular_graphics 'Bruker SHELXTL'
_computing_publication_material 'Bruker SHELXTL'
_computing_structure_refinement 'SHELXL-97 (Sheldrick, 1997)'
_computing_structure_solution 'SHELXS-97 (Sheldrick, 1990)'
_diffrn_ambient_temperature 85(2)
_diffrn_measured_fraction_theta_full 0.998
_diffrn_measured_fraction_theta_max 0.998
_diffrn_measurement_device_type 'Bruker SMART APEX CCD'
_diffrn_measurement_method 'phi and omega scans'
_diffrn_radiation_monochromator graphite
_diffrn_radiation_source 'fine-focus sealed tube'
_diffrn_radiation_type MoK\a
_diffrn_radiation_wavelength 0.71073
_diffrn_reflns_av_R_equivalents 0.0349
_diffrn_reflns_av_sigmaI/netI 0.0227
_diffrn_reflns_limit_h_max 20
_diffrn_reflns_limit_h_min -20
_diffrn_reflns_limit_k_max 40
_diffrn_reflns_limit_k_min -40
_diffrn_reflns_limit_l_max 21
_diffrn_reflns_limit_l_min -21
_diffrn_reflns_number 235088
_diffrn_reflns_theta_full 29.64
_diffrn_reflns_theta_max 29.64
_diffrn_reflns_theta_min 1.30
_diffrn_standards_number 0
_exptl_absorpt_coefficient_mu 2.554
_exptl_absorpt_correction_T_max 0.6564
_exptl_absorpt_correction_T_min 0.4436
_exptl_absorpt_correction_type multi-scan
_exptl_absorpt_process_details
;
Blessing, R. Acta Cryst. (1995) A51 33-38.
Sheldrick, G. SADABS (Version 2008/1) Bruker AXS area
detector absorption and other corrections, University of
Gottingen, Germany 2008.
;
_exptl_crystal_colour purple
_exptl_crystal_density_diffrn 1.735
_exptl_crystal_density_method 'not measured'
_exptl_crystal_description block
_exptl_crystal_F_000 3649
_exptl_crystal_size_max 0.38
_exptl_crystal_size_mid 0.19
_exptl_crystal_size_min 0.18
_refine_diff_density_max 1.123
_refine_diff_density_min -0.750
_refine_diff_density_rms 0.154
_refine_ls_abs_structure_details 'Flack H D (1983), Acta Cryst. A39, 876-881'
_refine_ls_abs_structure_Flack -0.022(3)
_refine_ls_extinction_method none
_refine_ls_goodness_of_fit_ref 1.108
_refine_ls_hydrogen_treatment constr
_refine_ls_matrix_type full
_refine_ls_number_parameters 1938
_refine_ls_number_reflns 38740
_refine_ls_number_restraints 170
_refine_ls_restrained_S_all 1.107
_refine_ls_R_factor_all 0.0262
_refine_ls_R_factor_gt 0.0249
_refine_ls_shift/su_max 0.004
_refine_ls_shift/su_mean 0.000
_refine_ls_structure_factor_coef Fsqd
_refine_ls_weighting_details 'calc w=1/[\s^2^(Fo^2^)+(0.0381P)^2^+4.1791P] where P=(Fo^2^+2Fc^2^)/3'
_refine_ls_weighting_scheme calc
_refine_ls_wR_factor_gt 0.0669
_refine_ls_wR_factor_ref 0.0676
_reflns_number_gt 37660
_reflns_number_total 38740
_reflns_threshold_expression >2sigma(I)
_cod_data_source_file c3dt50535a.txt
_cod_data_source_block jj115g
_cod_depositor_comments
;
The following automatic conversions were performed:

'_symmetry_cell_setting' value 'Monoclinic' changed to 'monoclinic'
according to /home/saulius/struct/CIF-dictionaries/cif_core.dic
dictionary named 'cif_core.dic' version 2.4.2 from 2011-04-26.

Automatic conversion script
Id: cif_fix_values 1891 2012-01-12 08:04:46Z andrius 
;
_cod_original_sg_symbol_H-M P2(1)
_cod_original_formula_sum 'C112 H170.50 Cu10 Gd2 N22 O51.25'
_cod_database_code 7021460

loop_
_symmetry_equiv_pos_as_xyz
'x, y, z'
'-x, y+1/2, -z'

loop_
_atom_site_label
_atom_site_type_symbol
_atom_site_fract_x
_atom_site_fract_y
_atom_site_fract_z
_atom_site_U_iso_or_equiv
_atom_site_adp_type
_atom_site_occupancy
_atom_site_symmetry_multiplicity
_atom_site_calc_flag
_atom_site_refinement_flags
_atom_site_disorder_assembly
_atom_site_disorder_group
Gd1 Gd 0.163361(8) 0.542098(4) 0.044010(7) 0.01181(3) Uani 1 1 d . . .
Gd2 Gd -0.408760(8) 0.591082(4) -0.305724(8) 0.01264(3) Uani 1 1 d . . .
Cu1 Cu 0.38420(2) 0.585525(11) -0.03635(2) 0.01348(6) Uani 1 1 d . . .
Cu2 Cu 0.13224(2) 0.670501(11) -0.01468(2) 0.01469(6) Uani 1 1 d . . .
Cu3 Cu -0.07568(2) 0.579077(11) 0.09131(2) 0.01410(6) Uani 1 1 d . . .
Cu4 Cu 0.03158(2) 0.433737(11) 0.09932(2) 0.01450(6) Uani 1 1 d . . .
Cu5 Cu 0.30421(2) 0.436780(11) -0.00530(2) 0.01492(6) Uani 1 1 d . . .
Cu6 Cu -0.40069(2) 0.723744(12) -0.30676(2) 0.01851(7) Uani 1 1 d . . .
Cu7 Cu -0.17996(2) 0.627068(11) -0.37316(2) 0.01643(6) Uani 1 1 d . . .
Cu8 Cu -0.25393(2) 0.482875(11) -0.29801(2) 0.01429(6) Uani 1 1 d . . .
Cu9 Cu -0.54257(2) 0.486308(11) -0.23699(2) 0.01425(6) Uani 1 1 d . . .
Cu10 Cu -0.64161(2) 0.634498(11) -0.25773(2) 0.01470(6) Uani 1 1 d . . .
N1 N 0.19345(15) 0.72682(8) -0.05406(15) 0.0168(4) Uani 1 1 d . . .
H1A H 0.1601 0.7386 -0.1015 0.020 Uiso 1 1 calc R . .
H1B H 0.1965 0.7486 -0.0117 0.020 Uiso 1 1 calc R . .
N2 N 0.24044(15) 0.64147(8) -0.03794(15) 0.0150(4) Uani 1 1 d . . .
N3 N -0.15921(15) 0.63170(8) 0.09443(15) 0.0161(4) Uani 1 1 d . . .
H3C H -0.2098 0.6262 0.0574 0.019 Uiso 1 1 calc R . .
H3D H -0.1762 0.6344 0.1486 0.019 Uiso 1 1 calc R . .
N4 N 0.00056(15) 0.62333(8) 0.04944(15) 0.0160(4) Uani 1 1 d . . .
N5 N -0.08112(16) 0.41068(9) 0.14165(17) 0.0204(5) Uani 1 1 d . . .
H5A H -0.1018 0.3857 0.1100 0.024 Uiso 1 1 calc R . .
H5B H -0.0694 0.4017 0.1978 0.024 Uiso 1 1 calc R . .
N6 N -0.02347(15) 0.49122(8) 0.10764(15) 0.0171(4) Uani 1 1 d . . .
N7 N 0.31285(17) 0.36852(8) 0.00946(17) 0.0208(5) Uani 1 1 d . . .
H7A H 0.2991 0.3544 -0.0426 0.025 Uiso 1 1 calc R . .
H7B H 0.3704 0.3606 0.0302 0.025 Uiso 1 1 calc R . .
N8 N 0.19020(15) 0.42706(8) 0.03637(15) 0.0161(4) Uani 1 1 d . . .
N9 N 0.51233(15) 0.56808(8) -0.04068(15) 0.0170(4) Uani 1 1 d . . .
H9A H 0.5300 0.5769 -0.0923 0.020 Uiso 1 1 calc R . .
H9B H 0.5475 0.5832 0.0019 0.020 Uiso 1 1 calc R . .
N10 N 0.37142(15) 0.52339(8) -0.00840(16) 0.0169(4) Uani 1 1 d . . .
N11 N -0.11394(17) 0.67982(9) -0.41692(18) 0.0234(5) Uani 1 1 d . D .
H11I H -0.0534 0.6761 -0.4025 0.028 Uiso 1 1 calc R . .
H11J H -0.1248 0.6811 -0.4756 0.028 Uiso 1 1 calc R . .
N12 N -0.26088(16) 0.67293(8) -0.34748(15) 0.0183(4) Uani 1 1 d . . .
N13 N -0.14208(15) 0.45801(8) -0.34063(15) 0.0169(4) Uani 1 1 d . . .
H13C H -0.1118 0.4401 -0.2989 0.020 Uiso 1 1 calc R . .
H13D H -0.1573 0.4400 -0.3879 0.020 Uiso 1 1 calc R . .
N14 N -0.21175(14) 0.53848(8) -0.33652(14) 0.0157(4) Uani 1 1 d . . .
N15 N -0.53416(16) 0.42026(8) -0.19888(17) 0.0197(5) Uani 1 1 d . . .
H15A H -0.5407 0.4186 -0.1415 0.024 Uiso 1 1 calc R . .
H15B H -0.5798 0.4038 -0.2282 0.024 Uiso 1 1 calc R . .
N16 N -0.41885(15) 0.47840(8) -0.24602(15) 0.0165(4) Uani 1 1 d . . .
N17 N -0.76671(16) 0.61402(8) -0.24446(16) 0.0177(4) Uani 1 1 d . . .
H17A H -0.7859 0.6281 -0.1975 0.021 Uiso 1 1 calc R . .
H17B H -0.8042 0.6227 -0.2918 0.021 Uiso 1 1 calc R . .
N18 N -0.61463(14) 0.57162(8) -0.24057(15) 0.0161(4) Uani 1 1 d . . .
N19 N -0.48155(17) 0.77980(9) -0.3144(2) 0.0294(6) Uani 1 1 d . . .
H19A H -0.4551 0.8025 -0.2800 0.035 Uiso 1 1 calc R . .
H19B H -0.4881 0.7905 -0.3698 0.035 Uiso 1 1 calc R . .
N20 N -0.51257(16) 0.69359(8) -0.29659(16) 0.0186(4) Uani 1 1 d . . .
O1 O 0.38355(13) 0.64916(7) -0.07264(13) 0.0178(4) Uani 1 1 d . . .
O2 O 0.25951(12) 0.59519(7) -0.02671(13) 0.0168(4) Uani 1 1 d . . .
O3 O 0.02366(13) 0.69786(7) 0.01749(13) 0.0186(4) Uani 1 1 d . . .
O4 O 0.08577(12) 0.61478(7) 0.02707(13) 0.0159(4) Uani 1 1 d . . .
O5 O -0.15241(13) 0.53041(7) 0.12188(13) 0.0190(4) Uani 1 1 d . . .
O6 O 0.01390(13) 0.53316(6) 0.08818(13) 0.0176(4) Uani 1 1 d . . .
O7 O 0.10116(13) 0.37817(7) 0.10131(14) 0.0193(4) Uani 1 1 d . . .
O8 O 0.12587(13) 0.46022(6) 0.04452(12) 0.0154(4) Uani 1 1 d . . .
O9 O 0.42820(13) 0.45108(7) -0.02229(13) 0.0187(4) Uani 1 1 d . . .
O10 O 0.29121(12) 0.50227(7) 0.00561(13) 0.0170(4) Uani 1 1 d . . .
O11 O -0.29121(14) 0.74951(7) -0.34439(14) 0.0216(4) Uani 1 1 d . . .
O12 O -0.34452(13) 0.66539(7) -0.31931(14) 0.0196(4) Uani 1 1 d . . .
O13 O -0.09816(14) 0.57776(7) -0.38993(14) 0.0203(4) Uani 1 1 d . . .
O14 O -0.25788(13) 0.58006(6) -0.33784(13) 0.0173(4) Uani 1 1 d . . .
O15 O -0.30426(13) 0.42817(7) -0.25580(14) 0.0202(4) Uani 1 1 d . . .
O16 O -0.36222(13) 0.51185(6) -0.27272(13) 0.0161(4) Uani 1 1 d . . .
O17 O -0.66709(13) 0.49928(7) -0.22616(13) 0.0182(4) Uani 1 1 d . . .
O18 O -0.52979(12) 0.55200(6) -0.24121(13) 0.0159(4) Uani 1 1 d . . .
O19 O -0.65850(13) 0.69970(7) -0.26966(13) 0.0195(4) Uani 1 1 d . . .
O20 O -0.52419(13) 0.64644(6) -0.28972(13) 0.0168(4) Uani 1 1 d . . .
C1 C 0.30572(18) 0.66628(9) -0.06091(16) 0.0152(5) Uani 1 1 d . . .
C2 C 0.28640(18) 0.71646(9) -0.07551(18) 0.0168(5) Uani 1 1 d . . .
H2 H 0.2877 0.7227 -0.1378 0.020 Uiso 1 1 calc R . .
C3 C 0.35863(19) 0.74609(10) -0.0265(2) 0.0210(5) Uani 1 1 d . . .
H3A H 0.4134 0.7445 -0.0560 0.025 Uiso 1 1 calc R . .
H3B H 0.3380 0.7782 -0.0287 0.025 Uiso 1 1 calc R . .
C4 C 0.3828(2) 0.73269(11) 0.0669(2) 0.0268(6) Uani 1 1 d . . .
H4A H 0.4010 0.7002 0.0693 0.032 Uiso 1 1 calc R . .
H4B H 0.4350 0.7510 0.0906 0.032 Uiso 1 1 calc R . .
C5 C 0.3084(2) 0.73922(11) 0.12298(19) 0.0241(6) Uani 1 1 d . . .
C6 C 0.2772(2) 0.78338(11) 0.1379(2) 0.0253(6) Uani 1 1 d . . .
H6 H 0.3004 0.8088 0.1099 0.030 Uiso 1 1 calc R . .
C7 C 0.2132(2) 0.79015(12) 0.1930(2) 0.0305(7) Uani 1 1 d . . .
H7 H 0.1916 0.8201 0.2020 0.037 Uiso 1 1 calc R . .
C8 C 0.1800(2) 0.75330(13) 0.2354(2) 0.0341(7) Uani 1 1 d . . .
H8 H 0.1377 0.7580 0.2751 0.041 Uiso 1 1 calc R . .
C9 C 0.2093(2) 0.70958(13) 0.2194(2) 0.0326(7) Uani 1 1 d . . .
H9 H 0.1860 0.6842 0.2474 0.039 Uiso 1 1 calc R . .
C10 C 0.2719(2) 0.70259(11) 0.1629(2) 0.0272(6) Uani 1 1 d . . .
H10 H 0.2903 0.6724 0.1514 0.033 Uiso 1 1 calc R . .
C11 C -0.02552(18) 0.66546(9) 0.04369(17) 0.0158(5) Uani 1 1 d . . .
C12 C -0.11736(18) 0.67575(9) 0.07026(18) 0.0169(5) Uani 1 1 d . . .
H12 H -0.1551 0.6886 0.0195 0.020 Uiso 1 1 calc R . .
C13 C -0.1126(2) 0.71152(11) 0.1419(2) 0.0260(6) Uani 1 1 d . . .
H13A H -0.1707 0.7119 0.1659 0.031 Uiso 1 1 calc R . .
H13B H -0.1041 0.7420 0.1167 0.031 Uiso 1 1 calc R . .
C14 C -0.0373(2) 0.70368(13) 0.2159(2) 0.0322(7) Uani 1 1 d . . .
H14A H 0.0208 0.7048 0.1920 0.039 Uiso 1 1 calc R . .
H14B H -0.0383 0.7294 0.2566 0.039 Uiso 1 1 calc R . .
C15 C -0.0416(2) 0.65921(14) 0.2656(2) 0.0329(7) Uani 1 1 d . . .
C16 C -0.1056(2) 0.65300(15) 0.3224(2) 0.0361(8) Uani 1 1 d . . .
H16 H -0.1469 0.6768 0.3303 0.043 Uiso 1 1 calc R . .
C17 C -0.1097(3) 0.61199(16) 0.3680(2) 0.0415(9) Uani 1 1 d . . .
H17 H -0.1524 0.6084 0.4077 0.050 Uiso 1 1 calc R . .
C18 C -0.0512(3) 0.57664(17) 0.3549(2) 0.0422(9) Uani 1 1 d . . .
H18 H -0.0556 0.5484 0.3840 0.051 Uiso 1 1 calc R . .
C19 C 0.0136(2) 0.58247(15) 0.2994(2) 0.0366(8) Uani 1 1 d . . .
H19 H 0.0544 0.5585 0.2915 0.044 Uiso 1 1 calc R . .
C20 C 0.0185(2) 0.62347(14) 0.2556(2) 0.0333(7) Uani 1 1 d . . .
H20 H 0.0634 0.6274 0.2182 0.040 Uiso 1 1 calc R . .
C21 C -0.10705(18) 0.49296(9) 0.12143(17) 0.0163(5) Uani 1 1 d . . .
C22 C -0.15092(18) 0.44720(9) 0.13455(18) 0.0181(5) Uani 1 1 d . . .
H22 H -0.1921 0.4407 0.0816 0.022 Uiso 1 1 calc R . .
C23 C -0.20806(18) 0.44807(10) 0.20883(18) 0.0188(5) Uani 1 1 d . . .
H23A H -0.2415 0.4189 0.2096 0.023 Uiso 1 1 calc R . .
H23B H -0.2523 0.4731 0.1995 0.023 Uiso 1 1 calc R . .
C24 C -0.1528(2) 0.45485(15) 0.2959(2) 0.0323(8) Uani 1 1 d . . .
H24A H -0.1172 0.4270 0.3108 0.039 Uiso 1 1 calc R . .
H24B H -0.1107 0.4806 0.2920 0.039 Uiso 1 1 calc R . .
C25 C -0.2115(2) 0.46469(12) 0.3657(2) 0.0246(6) Uani 1 1 d . . .
C26 C -0.2309(2) 0.43159(11) 0.4240(2) 0.0264(6) Uani 1 1 d . . .
H26 H -0.2070 0.4017 0.4206 0.032 Uiso 1 1 calc R . .
C27 C -0.2854(2) 0.44194(12) 0.4873(2) 0.0284(6) Uani 1 1 d . . .
H27 H -0.2981 0.4190 0.5270 0.034 Uiso 1 1 calc R . .
C28 C -0.3212(2) 0.48539(12) 0.49317(19) 0.0261(6) Uani 1 1 d . . .
H28 H -0.3587 0.4923 0.5362 0.031 Uiso 1 1 calc R . .
C29 C -0.3014(2) 0.51848(12) 0.4354(2) 0.0290(7) Uani 1 1 d . . .
H29 H -0.3246 0.5485 0.4392 0.035 Uiso 1 1 calc R . .
C30 C -0.2481(2) 0.50784(11) 0.3722(2) 0.0259(6) Uani 1 1 d . . .
H30 H -0.2361 0.5307 0.3321 0.031 Uiso 1 1 calc R . .
C31 C 0.17429(18) 0.38742(9) 0.06660(17) 0.0163(5) Uani 1 1 d . . .
C32 C 0.24977(19) 0.35301(9) 0.07004(19) 0.0185(5) Uani 1 1 d . . .
H32 H 0.2254 0.3222 0.0526 0.022 Uiso 1 1 calc R . .
C33 C 0.2981(2) 0.35074(10) 0.1611(2) 0.0247(6) Uani 1 1 d . B .
H33A H 0.2563 0.3387 0.2001 0.030 Uiso 1 1 calc R . .
H33B H 0.3489 0.3292 0.1620 0.030 Uiso 1 1 calc R . .
C34 C 0.3330(2) 0.39709(11) 0.1938(2) 0.0291(7) Uani 1 1 d . . .
H34A H 0.2814 0.4163 0.2049 0.035 Uiso 1 1 calc R A 1
H34B H 0.3628 0.4122 0.1482 0.035 Uiso 1 1 calc R A 1
C35 C 0.3986(5) 0.3953(4) 0.2751(5) 0.0197(13) Uani 0.75 1 d P B 1
C36 C 0.4879(4) 0.4079(3) 0.2762(4) 0.0223(12) Uani 0.75 1 d P B 1
H36 H 0.5098 0.4170 0.2244 0.027 Uiso 0.75 1 calc PR B 1
C37 C 0.5450(4) 0.4073(3) 0.3505(4) 0.0266(11) Uani 0.75 1 d P B 1
H37 H 0.6055 0.4166 0.3502 0.032 Uiso 0.75 1 calc PR B 1
C38 C 0.5140(3) 0.39303(17) 0.4265(4) 0.0246(10) Uani 0.75 1 d P B 1
H38 H 0.5534 0.3925 0.4779 0.030 Uiso 0.75 1 calc PR B 1
C39 C 0.4257(4) 0.37961(17) 0.4270(3) 0.0240(9) Uani 0.75 1 d P B 1
H39 H 0.4049 0.3692 0.4784 0.029 Uiso 0.75 1 calc PR B 1
C40 C 0.3678(3) 0.38154(18) 0.3519(3) 0.0243(10) Uani 0.75 1 d P B 1
H40 H 0.3067 0.3735 0.3527 0.029 Uiso 0.75 1 calc PR B 1
C3A C 0.3776(16) 0.3892(11) 0.2834(15) 0.038(5) Uani 0.25 1 d PDU B 2
C3B C 0.3430(14) 0.3648(7) 0.3499(12) 0.048(4) Uani 0.25 1 d PDU B 2
H3B1 H 0.2857 0.3508 0.3409 0.058 Uiso 0.25 1 calc PR B 2
C3C C 0.3943(16) 0.3617(10) 0.4284(12) 0.071(6) Uani 0.25 1 d PDU B 2
H3C1 H 0.3708 0.3478 0.4756 0.086 Uiso 0.25 1 calc PR B 2
C3D C 0.4802(18) 0.3793(9) 0.4373(12) 0.069(6) Uani 0.25 1 d PDU B 2
H3D1 H 0.5133 0.3784 0.4924 0.082 Uiso 0.25 1 calc PR B 2
C3E C 0.5211(14) 0.3982(9) 0.3706(15) 0.055(5) Uani 0.25 1 d PDU B 2
H3E H 0.5824 0.4067 0.3766 0.066 Uiso 0.25 1 calc PR B 2
C3F C 0.4661(15) 0.4038(11) 0.2943(14) 0.046(5) Uani 0.25 1 d PDU B 2
H3F H 0.4900 0.4182 0.2477 0.055 Uiso 0.25 1 calc PR B 2
C41 C 0.43603(18) 0.49532(9) -0.02131(17) 0.0170(5) Uani 1 1 d . . .
C42 C 0.52576(19) 0.51754(10) -0.02966(19) 0.0186(5) Uani 1 1 d . . .
H42 H 0.5486 0.5053 -0.0825 0.022 Uiso 1 1 calc R . .
C43 C 0.59321(19) 0.50451(11) 0.0474(2) 0.0244(6) Uani 1 1 d . . .
H43A H 0.6497 0.5213 0.0430 0.029 Uiso 1 1 calc R . .
H43B H 0.6065 0.4715 0.0439 0.029 Uiso 1 1 calc R . .
C44 C 0.5622(2) 0.51442(13) 0.1359(2) 0.0296(7) Uani 1 1 d . . .
H44A H 0.5004 0.5028 0.1360 0.036 Uiso 1 1 calc R . .
H44B H 0.6008 0.4969 0.1793 0.036 Uiso 1 1 calc R . .
C45 C 0.5636(2) 0.56402(12) 0.1630(2) 0.0277(7) Uani 1 1 d D . .
C46 C 0.6449(2) 0.58665(15) 0.1831(3) 0.0405(9) Uani 1 1 d D . .
H46 H 0.6989 0.5713 0.1747 0.049 Uiso 1 1 calc R . .
C47 C 0.6492(3) 0.63111(16) 0.2153(3) 0.0520(12) Uani 1 1 d D . .
H47 H 0.7056 0.6450 0.2316 0.062 Uiso 1 1 calc R . .
C48 C 0.5703(3) 0.65526(17) 0.2235(3) 0.0550(12) Uani 1 1 d D . .
H48 H 0.5723 0.6860 0.2430 0.066 Uiso 1 1 calc R . .
C49 C 0.4886(3) 0.63306(17) 0.2024(3) 0.0485(11) Uani 1 1 d D . .
H49 H 0.4345 0.6490 0.2076 0.058 Uiso 1 1 calc R . .
C50 C 0.4853(2) 0.58834(15) 0.1741(2) 0.0351(8) Uani 1 1 d D . .
H50 H 0.4289 0.5738 0.1618 0.042 Uiso 1 1 calc R . .
C51 C -0.23992(19) 0.71568(10) -0.35728(18) 0.0185(5) Uani 1 1 d . D .
C52 C -0.1439(2) 0.72292(11) -0.3790(2) 0.0262(6) Uani 1 1 d DU . .
H52 H -0.1065 0.7260 -0.3227 0.031 Uiso 1 1 calc R C 1
C53 C -0.1279(2) 0.76611(12) -0.4274(2) 0.0159(7) Uani 0.75 1 d PD D 1
H53A H -0.0627 0.7710 -0.4262 0.019 Uiso 0.75 1 calc PR D 1
H53B H -0.1528 0.7923 -0.3980 0.019 Uiso 0.75 1 calc PR D 1
C54 C -0.1702(3) 0.76517(15) -0.5211(3) 0.0218(8) Uani 0.75 1 d PD D 1
H54A H -0.1322 0.7465 -0.5553 0.026 Uiso 0.75 1 calc PR D 1
H54B H -0.2297 0.7505 -0.5241 0.026 Uiso 0.75 1 calc PR D 1
C55 C -0.1803(2) 0.81268(13) -0.5592(2) 0.0168(6) Uani 0.75 1 d PD D 1
C56 C -0.1409(4) 0.82534(17) -0.6322(3) 0.0266(10) Uani 0.75 1 d P D 1
H56 H -0.1058 0.8039 -0.6591 0.032 Uiso 0.75 1 calc PR D 1
C57 C -0.1531(4) 0.8694(2) -0.6656(4) 0.0349(12) Uani 0.75 1 d P D 1
H57 H -0.1228 0.8785 -0.7128 0.042 Uiso 0.75 1 calc PR D 1
C58 C -0.2086(3) 0.89978(15) -0.6307(3) 0.0287(9) Uani 0.75 1 d P D 1
H58 H -0.2226 0.9284 -0.6576 0.034 Uiso 0.75 1 calc PR D 1
C59 C -0.2438(3) 0.88833(15) -0.5565(3) 0.0254(8) Uani 0.75 1 d P D 1
H59 H -0.2777 0.9101 -0.5290 0.031 Uiso 0.75 1 calc PR D 1
C60 C -0.2297(3) 0.84515(13) -0.5218(3) 0.0208(7) Uani 0.75 1 d P D 1
H60 H -0.2547 0.8377 -0.4708 0.025 Uiso 0.75 1 calc PR D 1
O56 O -0.2950(3) 0.76033(15) -0.7713(3) 0.0247(9) Uani 0.50 1 d P E 1
O60 O -0.2206(3) 0.83552(15) -0.8509(3) 0.0190(8) Uani 0.50 1 d P F 1
C5A C -0.177(2) 0.7527(10) -0.4614(15) 0.100(8) Uani 0.25 1 d PDU D 2
H5A1 H -0.2291 0.7357 -0.4901 0.120 Uiso 0.25 1 calc PR D 2
H5A2 H -0.2021 0.7809 -0.4386 0.120 Uiso 0.25 1 calc PR D 2
C5B C -0.1255(17) 0.7686(7) -0.5331(12) 0.070(6) Uani 0.25 1 d PDU D 2
H5B1 H -0.0756 0.7874 -0.5057 0.084 Uiso 0.25 1 calc PR D 2
H5B2 H -0.0979 0.7409 -0.5548 0.084 Uiso 0.25 1 calc PR D 2
C5C C -0.1630(19) 0.7945(6) -0.6098(14) 0.081(7) Uani 0.25 1 d PDU D 2
C5D C -0.2132(17) 0.7706(6) -0.6775(11) 0.075(6) Uani 0.25 1 d PDU D 2
H5D H -0.2203 0.7385 -0.6724 0.090 Uiso 0.25 1 calc PR D 2
C5E C -0.2527(13) 0.7924(6) -0.7517(11) 0.056(4) Uani 0.25 1 d PDU D 2
H5E H -0.2894 0.7763 -0.7947 0.067 Uiso 0.25 1 calc PR D 2
C5F C -0.2350(13) 0.8390(6) -0.7590(13) 0.060(4) Uani 0.25 1 d PDU D 2
H5F H -0.2550 0.8546 -0.8105 0.072 Uiso 0.25 1 calc PR D 2
C5G C -0.1878(18) 0.8634(7) -0.6908(13) 0.060(6) Uani 0.25 1 d PDU D 2
H5G H -0.1834 0.8957 -0.6938 0.072 Uiso 0.25 1 calc PR D 2
C5H C -0.148(2) 0.8405(7) -0.6202(18) 0.097(9) Uani 0.25 1 d PDU D 2
H5H H -0.1104 0.8567 -0.5781 0.116 Uiso 0.25 1 calc PR D 2
O61 O -0.2434(6) 0.8101(4) -0.8517(7) 0.031(2) Uani 0.25 1 d P G 3
C61 C -0.13296(17) 0.54091(10) -0.36409(16) 0.0162(5) Uani 1 1 d . . .
C62 C -0.08246(17) 0.49615(9) -0.36365(17) 0.0155(5) Uani 1 1 d . . .
H62 H -0.0298 0.4979 -0.3190 0.019 Uiso 1 1 calc R . .
C63 C -0.04821(19) 0.48877(10) -0.45077(17) 0.0186(5) Uani 1 1 d . . .
H63A H -0.1000 0.4867 -0.4953 0.022 Uiso 1 1 calc R . .
H63B H -0.0120 0.5156 -0.4641 0.022 Uiso 1 1 calc R . .
C64 C 0.0083(2) 0.44570(10) -0.4539(2) 0.0236(6) Uani 1 1 d . . .
H64A H 0.0609 0.4484 -0.4105 0.028 Uiso 1 1 calc R . .
H64B H -0.0274 0.4192 -0.4379 0.028 Uiso 1 1 calc R . .
C65 C 0.04064(19) 0.43610(11) -0.53940(19) 0.0228(6) Uani 1 1 d . . .
C66 C 0.0283(2) 0.39265(12) -0.5749(2) 0.0326(7) Uani 1 1 d . . .
H66 H -0.0028 0.3700 -0.5464 0.039 Uiso 1 1 calc R . .
C67 C 0.0614(3) 0.38215(16) -0.6519(2) 0.0495(13) Uani 1 1 d . . .
H67 H 0.0526 0.3524 -0.6757 0.059 Uiso 1 1 calc R . .
C68 C 0.1062(3) 0.41413(18) -0.6934(2) 0.0505(13) Uani 1 1 d . . .
H68 H 0.1290 0.4065 -0.7455 0.061 Uiso 1 1 calc R . .
C69 C 0.1185(2) 0.45753(17) -0.6602(2) 0.0401(9) Uani 1 1 d . . .
H69 H 0.1496 0.4799 -0.6892 0.048 Uiso 1 1 calc R . .
C70 C 0.0847(2) 0.46845(14) -0.5832(2) 0.0326(7) Uani 1 1 d . . .
H70 H 0.0921 0.4985 -0.5608 0.039 Uiso 1 1 calc R . .
C71 C -0.38546(18) 0.43773(9) -0.23976(18) 0.0168(5) Uani 1 1 d . . .
C72 C -0.44622(18) 0.39987(9) -0.21455(19) 0.0174(5) Uani 1 1 d . . .
H72 H -0.4184 0.3857 -0.1602 0.021 Uiso 1 1 calc R . .
C73 C -0.45517(19) 0.36308(9) -0.28443(19) 0.0190(5) Uani 1 1 d . . .
H73A H -0.3947 0.3539 -0.2971 0.023 Uiso 1 1 calc R . .
H73B H -0.4869 0.3762 -0.3373 0.023 Uiso 1 1 calc R . .
C74 C -0.5060(2) 0.32031(10) -0.2593(2) 0.0218(6) Uani 1 1 d . . .
H74A H -0.4771 0.3082 -0.2043 0.026 Uiso 1 1 calc R . .
H74B H -0.5683 0.3288 -0.2513 0.026 Uiso 1 1 calc R . .
C75 C -0.50692(19) 0.28372(10) -0.32674(18) 0.0187(5) Uani 1 1 d . . .
C76 C -0.5738(2) 0.28204(14) -0.3957(2) 0.0316(7) Uani 1 1 d . . .
H76 H -0.6201 0.3042 -0.4006 0.038 Uiso 1 1 calc R . .
C77 C -0.5727(2) 0.24790(17) -0.4574(2) 0.0437(10) Uani 1 1 d . . .
H77 H -0.6182 0.2473 -0.5043 0.052 Uiso 1 1 calc R . .
C78 C -0.5062(3) 0.21482(13) -0.4512(2) 0.0374(9) Uani 1 1 d . . .
H78 H -0.5065 0.1912 -0.4927 0.045 Uiso 1 1 calc R . .
C79 C -0.4395(3) 0.21695(12) -0.3836(2) 0.0319(7) Uani 1 1 d . . .
H79 H -0.3934 0.1946 -0.3786 0.038 Uiso 1 1 calc R . .
C80 C -0.4389(2) 0.25132(11) -0.3229(2) 0.0261(6) Uani 1 1 d . . .
H80 H -0.3913 0.2528 -0.2780 0.031 Uiso 1 1 calc R . .
C81 C -0.67880(17) 0.54299(10) -0.23275(16) 0.0159(4) Uani 1 1 d . . .
C82 C -0.77174(18) 0.56289(9) -0.23389(17) 0.0157(5) Uani 1 1 d . . .
H82 H -0.7934 0.5565 -0.1773 0.019 Uiso 1 1 calc R . .
C83 C -0.83659(17) 0.54016(11) -0.30327(17) 0.0192(5) Uani 1 1 d . . .
H83A H -0.8938 0.5572 -0.3083 0.023 Uiso 1 1 calc R . .
H83B H -0.8490 0.5087 -0.2846 0.023 Uiso 1 1 calc R . .
C84 C -0.80350(19) 0.53768(10) -0.39203(17) 0.0206(5) Uani 1 1 d . . .
H84A H -0.7433 0.5236 -0.3858 0.025 Uiso 1 1 calc R . .
H84B H -0.8438 0.5171 -0.4284 0.025 Uiso 1 1 calc R . .
C85 C -0.7983(2) 0.58296(10) -0.43820(17) 0.0209(5) Uani 1 1 d . . .
C86 C -0.8763(2) 0.60541(11) -0.4719(2) 0.0259(6) Uani 1 1 d . . .
H86 H -0.9332 0.5926 -0.4652 0.031 Uiso 1 1 calc R . .
C87 C -0.8704(2) 0.64660(12) -0.5154(2) 0.0301(7) Uani 1 1 d . . .
H87 H -0.9236 0.6615 -0.5390 0.036 Uiso 1 1 calc R . .
C88 C -0.7882(3) 0.66601(12) -0.5245(2) 0.0318(7) Uani 1 1 d . . .
H88 H -0.7848 0.6940 -0.5547 0.038 Uiso 1 1 calc R . .
C89 C -0.7109(2) 0.64434(12) -0.4894(2) 0.0303(7) Uani 1 1 d . . .
H89 H -0.6543 0.6579 -0.4938 0.036 Uiso 1 1 calc R . .
C90 C -0.7161(2) 0.60280(11) -0.44774(19) 0.0242(6) Uani 1 1 d . . .
H90 H -0.6626 0.5877 -0.4254 0.029 Uiso 1 1 calc R . .
C91 C -0.58286(18) 0.71768(9) -0.28557(18) 0.0173(5) Uani 1 1 d . . .
C92 C -0.57167(19) 0.76918(10) -0.2877(2) 0.0218(6) Uani 1 1 d . . .
H92 H -0.5733 0.7810 -0.2283 0.026 Uiso 1 1 calc R . .
C93 C -0.64883(19) 0.79183(10) -0.3453(2) 0.0202(5) Uani 1 1 d . . .
H93A H -0.7053 0.7871 -0.3197 0.024 Uiso 1 1 calc R . .
H93B H -0.6378 0.8251 -0.3474 0.024 Uiso 1 1 calc R . .
C94 C -0.6594(2) 0.77309(11) -0.4357(2) 0.0249(6) Uani 1 1 d . . .
H94A H -0.6026 0.7776 -0.4609 0.030 Uiso 1 1 calc R . .
H94B H -0.6705 0.7398 -0.4334 0.030 Uiso 1 1 calc R . .
C95 C -0.7346(2) 0.79492(10) -0.4939(2) 0.0233(6) Uani 1 1 d . . .
C96 C -0.8241(2) 0.78677(12) -0.4836(2) 0.0304(7) Uani 1 1 d . . .
H96 H -0.8385 0.7677 -0.4382 0.037 Uiso 1 1 calc R . .
C97 C -0.8923(2) 0.80608(12) -0.5386(3) 0.0344(7) Uani 1 1 d . . .
H97 H -0.9530 0.7995 -0.5316 0.041 Uiso 1 1 calc R . .
C98 C -0.8723(3) 0.83503(12) -0.6036(2) 0.0335(8) Uani 1 1 d . . .
H98 H -0.9191 0.8486 -0.6407 0.040 Uiso 1 1 calc R . .
C99 C -0.7842(3) 0.84409(11) -0.6145(2) 0.0307(7) Uani 1 1 d . . .
H99 H -0.7701 0.8641 -0.6586 0.037 Uiso 1 1 calc R . .
C100 C -0.7163(2) 0.82373(11) -0.5605(2) 0.0263(6) Uani 1 1 d . . .
H100 H -0.6558 0.8296 -0.5691 0.032 Uiso 1 1 calc R . .
O110 O 0.2432(2) 0.58662(9) 0.15959(16) 0.0407(7) Uani 1 1 d . . .
O111 O 0.21183(19) 0.51636(9) 0.18942(15) 0.0362(6) Uani 1 1 d . . .
C110 C 0.24684(19) 0.55401(10) 0.21139(18) 0.0191(5) Uani 1 1 d . . .
C111 C 0.2955(2) 0.56035(11) 0.30112(18) 0.0233(6) Uani 1 1 d . . .
H11A H 0.2509 0.5612 0.3429 0.028 Uiso 1 1 calc R . .
H11B H 0.3272 0.5901 0.3039 0.028 Uiso 1 1 calc R . .
C112 C 0.3629(2) 0.52214(11) 0.32614(19) 0.0234(6) Uani 1 1 d . . .
H11C H 0.3313 0.4924 0.3212 0.028 Uiso 1 1 calc R . .
H11D H 0.4084 0.5220 0.2852 0.028 Uiso 1 1 calc R . .
C113 C -0.5897(2) 0.52685(10) -0.58315(19) 0.0234(6) Uani 1 1 d . . .
H11E H -0.6353 0.5276 -0.5424 0.028 Uiso 1 1 calc R . .
H11F H -0.5520 0.4995 -0.5699 0.028 Uiso 1 1 calc R . .
C114 C -0.5310(2) 0.56946(11) -0.56935(18) 0.0229(6) Uani 1 1 d . . .
H11G H -0.4848 0.5684 -0.6096 0.027 Uiso 1 1 calc R . .
H11H H -0.5686 0.5967 -0.5840 0.027 Uiso 1 1 calc R . .
C115 C -0.48455(18) 0.57536(10) -0.47937(17) 0.0177(5) Uani 1 1 d . . .
O112 O -0.43322(16) 0.60891(8) -0.46166(14) 0.0249(5) Uani 1 1 d . . .
O113 O -0.49811(15) 0.54728(8) -0.42090(13) 0.0250(4) Uani 1 1 d . . .
O200 O 0.10408(12) 0.52685(7) -0.09490(12) 0.0153(4) Uani 1 1 d . . .
O201 O 0.07455(13) 0.46356(7) -0.17138(13) 0.0188(4) Uani 1 1 d . . .
C200 C 0.05061(18) 0.49732(9) -0.13008(16) 0.0148(5) Uani 1 1 d . . .
C201 C -0.04852(17) 0.50399(9) -0.12172(18) 0.0166(5) Uani 1 1 d . . .
H20A H -0.0838 0.4846 -0.1647 0.020 Uiso 1 1 calc R . .
H20B H -0.0609 0.4934 -0.0644 0.020 Uiso 1 1 calc R . .
C202 C -0.07966(17) 0.55330(9) -0.13376(17) 0.0164(5) Uani 1 1 d . . .
H20C H -0.0747 0.5629 -0.1934 0.020 Uiso 1 1 calc R . .
H20D H -0.0404 0.5734 -0.0954 0.020 Uiso 1 1 calc R . .
C203 C -0.17619(17) 0.55901(9) -0.11448(18) 0.0166(5) Uani 1 1 d . . .
H20E H -0.1809 0.5499 -0.0546 0.020 Uiso 1 1 calc R . .
H20F H -0.2153 0.5385 -0.1522 0.020 Uiso 1 1 calc R . .
C204 C -0.20840(17) 0.60829(9) -0.12780(17) 0.0155(5) Uani 1 1 d . . .
H20G H -0.1682 0.6291 -0.0919 0.019 Uiso 1 1 calc R . .
H20H H -0.2068 0.6171 -0.1884 0.019 Uiso 1 1 calc R . .
C205 C -0.30298(17) 0.61287(9) -0.10413(17) 0.0143(5) Uani 1 1 d . . .
O202 O -0.31511(13) 0.62452(7) -0.02951(12) 0.0177(4) Uani 1 1 d . . .
O203 O -0.36676(13) 0.60274(7) -0.16121(12) 0.0163(4) Uani 1 1 d . . .
N350 N 0.02053(17) 0.65756(10) 0.76681(17) 0.0246(5) Uani 1 1 d . . .
O350 O 0.07632(17) 0.65642(12) 0.83089(15) 0.0416(7) Uani 1 1 d . . .
O351 O 0.04806(15) 0.65815(10) 0.69367(14) 0.0322(5) Uani 1 1 d . . .
O352 O -0.06118(14) 0.65731(9) 0.77278(15) 0.0282(5) Uani 1 1 d . . .
N360 N 0.5485(2) 0.35831(10) 0.0125(2) 0.0326(6) Uani 1 1 d . . .
O360 O 0.61889(19) 0.37727(11) -0.0028(2) 0.0451(7) Uani 1 1 d . . .
O361 O 0.5328(2) 0.35095(11) 0.08760(19) 0.0466(7) Uani 1 1 d . . .
O362 O 0.49193(17) 0.34630(9) -0.04797(17) 0.0341(5) Uani 1 1 d . . .
O400 O 0.24663(13) 0.43227(7) -0.14938(13) 0.0192(4) Uani 1 1 d . . .
O401 O -0.35421(15) 0.73804(8) -0.16659(15) 0.0251(4) Uani 1 1 d . . .
O402 O -0.57441(19) 0.46632(10) -0.38715(16) 0.0385(6) Uani 1 1 d . . .
O500 O 0.55796(14) 0.69112(7) -0.04079(15) 0.0248(4) Uani 1 1 d . . .
O501 O 0.95316(16) 0.39865(8) -0.21214(15) 0.0271(5) Uani 1 1 d . . .
O502 O 1.01448(19) 0.78939(9) 0.00734(19) 0.0367(6) Uani 1 1 d . . .
O503 O 0.83865(17) 0.34273(9) 0.02245(16) 0.0334(5) Uani 1 1 d . . .
O505 O 0.83358(16) 0.72431(9) -0.13906(16) 0.0303(5) Uani 1 1 d . . .
O506 O 0.7261(2) 0.33667(11) 0.15335(18) 0.0427(6) Uani 1 1 d . . .
O507 O 0.81739(18) 0.40496(10) -0.10560(19) 0.0392(6) Uani 1 1 d . . .
O508 O 0.6100(2) 0.76483(11) 0.0698(2) 0.0492(8) Uani 1 1 d . . .
O509 O 1.0390(3) 0.32215(11) -0.1631(3) 0.0621(10) Uani 1 1 d . . .
O510 O 0.7058(2) 0.64704(12) 0.4498(2) 0.0494(8) Uani 1 1 d . . .
O511 O 0.05426(19) 0.29814(9) 0.1715(2) 0.0431(7) Uani 1 1 d . . .
O513 O 0.1185(3) 0.7865(2) 0.7965(4) 0.0374(12) Uani 0.50 1 d PU H 1
O512 O 0.1636(5) 0.7248(2) 0.6809(4) 0.0302(13) Uani 0.50 1 d PU I 1
O515 O 0.1675(4) 0.7305(2) 0.7232(6) 0.0486(19) Uani 0.50 1 d P J 2
O514 O 0.1091(4) 0.8155(3) 0.7561(5) 0.059(2) Uani 0.50 1 d P K 2

loop_
_atom_site_aniso_label
_atom_site_aniso_U_11
_atom_site_aniso_U_22
_atom_site_aniso_U_33
_atom_site_aniso_U_23
_atom_site_aniso_U_13
_atom_site_aniso_U_12
Gd1 0.00965(5) 0.01392(5) 0.01153(5) -0.00038(4) -0.00035(4) 0.00063(4)
Gd2 0.01045(5) 0.01317(5) 0.01383(5) -0.00051(4) -0.00074(4) -0.00054(4)
Cu1 0.00992(13) 0.01459(14) 0.01583(14) -0.00067(11) 0.00106(10) -0.00021(11)
Cu2 0.01284(14) 0.01450(14) 0.01676(15) 0.00005(11) 0.00171(11) 0.00175(11)
Cu3 0.01033(14) 0.01512(14) 0.01682(15) -0.00091(11) 0.00130(11) 0.00074(10)
Cu4 0.01211(14) 0.01453(14) 0.01720(15) 0.00060(11) 0.00317(11) 0.00070(11)
Cu5 0.01201(14) 0.01480(14) 0.01827(15) 0.00062(12) 0.00304(11) 0.00138(11)
Cu6 0.01315(15) 0.01424(15) 0.02716(18) -0.00002(12) -0.00215(13) -0.00019(11)
Cu7 0.01512(15) 0.01561(15) 0.01907(16) 0.00112(12) 0.00412(12) -0.00106(12)
Cu8 0.01199(14) 0.01397(14) 0.01702(15) -0.00040(11) 0.00203(11) -0.00037(11)
Cu9 0.01087(14) 0.01416(14) 0.01797(15) 0.00075(12) 0.00276(11) -0.00085(11)
Cu10 0.01070(14) 0.01619(15) 0.01699(15) 0.00082(12) 0.00049(11) 0.00242(11)
N1 0.0121(10) 0.0177(10) 0.0199(11) 0.0007(8) -0.0013(8) 0.0002(8)
N2 0.0133(10) 0.0132(9) 0.0181(10) -0.0008(8) 0.0004(8) 0.0009(8)
N3 0.0109(10) 0.0175(10) 0.0196(11) -0.0014(8) 0.0004(8) 0.0001(8)
N4 0.0116(10) 0.0177(10) 0.0188(11) -0.0012(8) 0.0016(8) -0.0002(8)
N5 0.0148(11) 0.0211(11) 0.0258(12) -0.0011(9) 0.0046(9) 0.0004(9)
N6 0.0128(10) 0.0179(11) 0.0210(11) 0.0014(9) 0.0033(8) -0.0018(8)
N7 0.0176(11) 0.0185(11) 0.0274(13) -0.0017(9) 0.0079(9) 0.0026(9)
N8 0.0142(10) 0.0168(10) 0.0172(10) 0.0002(8) 0.0021(8) 0.0019(8)
N9 0.0106(10) 0.0226(11) 0.0179(11) 0.0036(9) 0.0020(8) -0.0019(8)
N10 0.0100(10) 0.0188(11) 0.0219(11) 0.0040(9) 0.0016(8) 0.0008(8)
N11 0.0200(12) 0.0224(12) 0.0287(13) 0.0077(10) 0.0058(10) 0.0001(9)
N12 0.0146(10) 0.0196(11) 0.0204(11) 0.0012(9) 0.0015(8) -0.0018(8)
N13 0.0144(10) 0.0187(11) 0.0183(11) -0.0022(9) 0.0047(8) -0.0016(8)
N14 0.0140(10) 0.0142(10) 0.0192(10) -0.0021(8) 0.0033(8) -0.0003(8)
N15 0.0146(11) 0.0181(11) 0.0273(12) -0.0008(9) 0.0062(9) -0.0001(8)
N16 0.0126(10) 0.0142(10) 0.0225(11) 0.0018(8) 0.0011(8) -0.0022(8)
N17 0.0126(10) 0.0212(11) 0.0191(11) -0.0037(9) 0.0003(8) 0.0012(8)
N18 0.0081(9) 0.0209(11) 0.0188(11) -0.0008(8) -0.0008(8) 0.0023(8)
N19 0.0152(12) 0.0183(12) 0.0533(18) 0.0007(11) -0.0022(11) -0.0003(9)
N20 0.0142(10) 0.0154(10) 0.0256(12) -0.0005(9) 0.0001(9) 0.0012(8)
O1 0.0133(9) 0.0179(9) 0.0225(10) -0.0009(7) 0.0026(7) 0.0009(7)
O2 0.0128(8) 0.0141(9) 0.0240(9) -0.0011(7) 0.0037(7) 0.0017(7)
O3 0.0181(9) 0.0160(9) 0.0223(10) 0.0008(7) 0.0045(7) 0.0004(7)
O4 0.0112(8) 0.0169(9) 0.0206(9) 0.0012(7) 0.0063(7) 0.0038(7)
O5 0.0134(9) 0.0185(9) 0.0251(10) -0.0010(7) 0.0023(7) 0.0019(7)
O6 0.0142(9) 0.0136(9) 0.0258(10) 0.0019(7) 0.0049(7) 0.0017(7)
O7 0.0165(9) 0.0174(9) 0.0252(10) 0.0018(8) 0.0076(8) 0.0014(7)
O8 0.0128(9) 0.0145(9) 0.0191(9) 0.0017(7) 0.0029(7) 0.0037(7)
O9 0.0150(9) 0.0169(9) 0.0243(10) 0.0020(7) 0.0032(7) 0.0030(7)
O10 0.0095(8) 0.0165(9) 0.0251(10) 0.0029(7) 0.0022(7) -0.0018(7)
O11 0.0175(9) 0.0163(9) 0.0299(11) 0.0030(8) -0.0026(8) -0.0008(7)
O12 0.0097(8) 0.0175(9) 0.0316(11) -0.0009(8) 0.0027(7) -0.0018(7)
O13 0.0177(9) 0.0187(9) 0.0254(10) 0.0015(8) 0.0069(8) -0.0022(7)
O14 0.0161(9) 0.0135(9) 0.0223(9) -0.0009(7) 0.0022(7) 0.0012(7)
O15 0.0144(9) 0.0171(9) 0.0298(11) 0.0002(8) 0.0063(8) 0.0002(7)
O16 0.0130(9) 0.0132(8) 0.0227(10) 0.0028(7) 0.0040(7) -0.0020(7)
O17 0.0145(9) 0.0193(9) 0.0206(9) 0.0002(7) 0.0017(7) -0.0020(7)
O18 0.0090(8) 0.0164(9) 0.0222(9) 0.0014(7) 0.0012(7) 0.0021(6)
O19 0.0150(9) 0.0202(9) 0.0230(10) 0.0018(8) 0.0015(7) 0.0020(7)
O20 0.0140(9) 0.0132(9) 0.0232(10) 0.0002(7) 0.0024(7) -0.0009(6)
C1 0.0157(12) 0.0167(12) 0.0130(11) -0.0017(9) 0.0011(9) -0.0005(9)
C2 0.0171(12) 0.0151(11) 0.0181(12) 0.0000(9) 0.0012(9) 0.0014(9)
C3 0.0171(12) 0.0163(12) 0.0298(15) -0.0022(11) 0.0035(11) -0.0014(10)
C4 0.0211(14) 0.0268(15) 0.0299(16) -0.0096(12) -0.0089(12) 0.0047(11)
C5 0.0241(14) 0.0254(14) 0.0205(13) -0.0055(11) -0.0078(11) 0.0029(11)
C6 0.0260(15) 0.0257(15) 0.0222(14) -0.0044(11) -0.0060(11) 0.0046(11)
C7 0.0301(16) 0.0347(17) 0.0256(15) -0.0093(13) -0.0016(13) 0.0082(13)
C8 0.0311(17) 0.0408(19) 0.0305(17) -0.0094(15) 0.0039(13) -0.0031(14)
C9 0.0279(16) 0.0368(18) 0.0321(17) -0.0060(14) -0.0004(13) -0.0061(13)
C10 0.0251(15) 0.0270(15) 0.0274(15) -0.0040(12) -0.0065(12) 0.0006(12)
C11 0.0146(11) 0.0170(12) 0.0152(11) -0.0013(9) -0.0014(9) 0.0005(9)
C12 0.0122(11) 0.0163(11) 0.0222(13) 0.0008(10) 0.0022(9) 0.0027(9)
C13 0.0230(14) 0.0202(13) 0.0371(17) -0.0109(12) 0.0132(12) -0.0013(11)
C14 0.0331(17) 0.0352(18) 0.0294(16) -0.0136(14) 0.0082(13) -0.0102(14)
C15 0.0330(17) 0.046(2) 0.0193(14) -0.0106(14) 0.0008(12) -0.0168(15)
C16 0.0305(17) 0.050(2) 0.0278(16) -0.0136(15) 0.0035(13) -0.0123(16)
C17 0.0341(19) 0.065(3) 0.0253(17) -0.0081(17) 0.0031(14) -0.0168(18)
C18 0.0351(19) 0.062(3) 0.0276(17) 0.0020(17) -0.0052(14) -0.0089(18)
C19 0.0297(17) 0.049(2) 0.0283(16) -0.0020(15) -0.0079(13) -0.0044(15)
C20 0.0259(16) 0.050(2) 0.0230(15) -0.0017(14) -0.0021(12) -0.0076(15)
C21 0.0122(11) 0.0181(12) 0.0182(12) -0.0018(9) 0.0003(9) 0.0007(9)
C22 0.0150(12) 0.0186(12) 0.0207(13) -0.0017(10) 0.0025(10) 0.0000(9)
C23 0.0141(12) 0.0215(13) 0.0211(13) 0.0015(10) 0.0033(10) -0.0015(9)
C24 0.0175(14) 0.058(2) 0.0205(14) -0.0056(14) 0.0001(11) 0.0084(14)
C25 0.0195(14) 0.0323(16) 0.0209(14) -0.0018(12) -0.0028(11) 0.0022(11)
C26 0.0287(15) 0.0257(15) 0.0229(14) -0.0007(12) -0.0047(11) 0.0018(12)
C27 0.0300(16) 0.0332(16) 0.0204(14) 0.0031(12) -0.0038(12) -0.0062(13)
C28 0.0231(14) 0.0360(16) 0.0192(13) -0.0055(12) 0.0023(11) -0.0031(12)
C29 0.0264(16) 0.0263(15) 0.0341(17) -0.0039(13) 0.0019(13) 0.0032(12)
C30 0.0213(14) 0.0301(16) 0.0248(15) 0.0001(12) -0.0040(11) 0.0047(12)
C31 0.0169(12) 0.0157(12) 0.0166(12) -0.0022(9) 0.0023(9) -0.0003(9)
C32 0.0183(12) 0.0141(11) 0.0238(13) 0.0003(10) 0.0059(10) 0.0026(9)
C33 0.0268(15) 0.0190(13) 0.0282(15) 0.0055(11) 0.0025(12) 0.0063(11)
C34 0.0294(16) 0.0260(15) 0.0292(16) -0.0010(12) -0.0083(13) 0.0077(12)
C35 0.018(3) 0.023(2) 0.017(2) 0.0058(16) -0.0020(19) 0.006(2)
C36 0.024(3) 0.024(2) 0.019(2) 0.0003(18) 0.0030(18) -0.002(2)
C37 0.021(2) 0.033(3) 0.026(3) 0.0036(19) 0.0007(18) -0.0045(19)
C38 0.025(2) 0.023(2) 0.024(2) 0.0017(18) -0.0041(18) -0.0012(16)
C39 0.023(2) 0.030(2) 0.018(2) 0.0015(17) 0.0010(17) -0.0026(18)
C40 0.017(2) 0.029(3) 0.027(2) 0.005(2) 0.0019(16) 0.0017(17)
C3A 0.029(10) 0.036(14) 0.047(10) -0.018(7) 0.003(8) 0.016(8)
C3B 0.065(12) 0.035(10) 0.040(9) 0.000(8) -0.015(8) 0.019(8)
C3C 0.085(15) 0.081(17) 0.043(9) -0.008(10) -0.012(10) 0.026(12)
C3D 0.088(15) 0.076(16) 0.034(9) -0.022(9) -0.031(11) 0.017(13)
C3E 0.055(13) 0.050(14) 0.054(14) -0.027(11) -0.026(9) 0.027(9)
C3F 0.037(11) 0.050(14) 0.047(11) -0.017(9) -0.012(9) 0.021(9)
C41 0.0137(12) 0.0191(12) 0.0173(12) 0.0038(9) -0.0025(9) 0.0016(9)
C42 0.0144(12) 0.0201(13) 0.0212(13) 0.0030(10) 0.0016(10) -0.0008(10)
C43 0.0103(12) 0.0278(15) 0.0340(16) 0.0089(12) -0.0027(11) 0.0008(10)
C44 0.0173(14) 0.0433(19) 0.0268(16) 0.0142(14) -0.0043(11) -0.0022(12)
C45 0.0187(14) 0.0417(18) 0.0234(15) 0.0090(13) 0.0055(11) 0.0051(12)
C46 0.0247(16) 0.045(2) 0.055(2) -0.0023(19) 0.0194(15) 0.0023(15)
C47 0.044(2) 0.046(2) 0.070(3) -0.009(2) 0.029(2) -0.0040(19)
C48 0.061(3) 0.043(2) 0.067(3) 0.003(2) 0.035(2) 0.012(2)
C49 0.049(2) 0.064(3) 0.036(2) 0.0146(19) 0.0190(18) 0.032(2)
C50 0.0231(15) 0.060(2) 0.0223(14) 0.0118(16) 0.0026(11) 0.0087(16)
C51 0.0196(13) 0.0188(12) 0.0160(12) 0.0025(10) -0.0033(10) -0.0011(10)
C52 0.0223(14) 0.0228(14) 0.0351(17) 0.0033(12) 0.0103(12) -0.0032(11)
C53 0.0129(15) 0.0170(16) 0.0174(16) 0.0044(13) 0.0000(12) -0.0062(12)
C54 0.0211(19) 0.0203(19) 0.024(2) 0.0019(15) 0.0014(15) -0.0004(15)
C55 0.0160(16) 0.0197(17) 0.0147(16) 0.0014(13) 0.0012(12) -0.0010(13)
C56 0.032(2) 0.026(2) 0.023(2) 0.0046(17) 0.0102(17) -0.0007(19)
C57 0.040(3) 0.032(3) 0.034(3) 0.011(2) 0.007(2) 0.000(2)
C58 0.028(2) 0.026(2) 0.033(2) 0.0073(17) 0.0053(17) -0.0021(16)
C59 0.0193(18) 0.0246(19) 0.031(2) 0.0032(16) -0.0014(15) 0.0028(15)
C60 0.0181(17) 0.0223(18) 0.0216(18) 0.0015(14) 0.0003(13) 0.0028(14)
O56 0.019(2) 0.024(2) 0.032(2) -0.0015(18) 0.0082(17) 0.0017(16)
O60 0.020(2) 0.0118(18) 0.025(2) -0.0005(16) 0.0009(16) -0.0037(16)
C5A 0.15(2) 0.059(13) 0.097(15) 0.037(12) 0.050(13) 0.028(14)
C5B 0.104(17) 0.054(12) 0.048(10) 0.028(9) -0.010(11) 0.004(13)
C5C 0.089(14) 0.068(11) 0.076(12) 0.043(10) -0.030(11) -0.003(11)
C5D 0.124(18) 0.053(10) 0.048(10) 0.010(7) 0.011(10) 0.017(11)
C5E 0.049(10) 0.067(9) 0.051(9) 0.000(8) 0.003(7) 0.014(8)
C5F 0.044(9) 0.064(9) 0.072(11) 0.021(8) 0.004(8) 0.007(8)
C5G 0.070(16) 0.054(10) 0.055(12) 0.030(8) 0.003(10) -0.004(10)
C5H 0.097(18) 0.064(11) 0.116(17) 0.017(13) -0.052(15) 0.016(14)
O61 0.018(4) 0.042(6) 0.033(5) 0.005(5) -0.001(4) 0.008(4)
C61 0.0164(11) 0.0177(11) 0.0141(11) -0.0021(10) -0.0003(8) -0.0021(10)
C62 0.0123(11) 0.0181(12) 0.0159(12) -0.0011(9) 0.0006(9) -0.0027(9)
C63 0.0179(12) 0.0228(13) 0.0157(12) -0.0012(10) 0.0038(9) 0.0009(10)
C64 0.0276(15) 0.0217(13) 0.0237(14) -0.0002(11) 0.0128(12) -0.0007(11)
C65 0.0151(12) 0.0317(15) 0.0219(13) -0.0041(12) 0.0031(10) 0.0051(11)
C66 0.0350(18) 0.0307(17) 0.0305(17) -0.0079(13) -0.0041(13) 0.0150(14)
C67 0.063(3) 0.055(3) 0.0266(18) -0.0170(18) -0.0126(18) 0.040(2)
C68 0.049(2) 0.083(3) 0.0185(16) -0.0121(19) -0.0009(15) 0.043(2)
C69 0.0238(16) 0.075(3) 0.0219(16) -0.0011(17) 0.0040(13) 0.0041(17)
C70 0.0264(16) 0.051(2) 0.0209(15) -0.0070(14) 0.0053(12) -0.0100(15)
C71 0.0161(12) 0.0148(11) 0.0197(12) -0.0010(9) 0.0026(9) 0.0000(9)
C72 0.0158(12) 0.0133(11) 0.0238(13) 0.0014(10) 0.0043(10) 0.0006(9)
C73 0.0221(13) 0.0139(11) 0.0219(13) -0.0002(10) 0.0057(10) -0.0008(10)
C74 0.0258(14) 0.0149(12) 0.0255(14) -0.0016(10) 0.0065(11) -0.0041(10)
C75 0.0203(13) 0.0181(12) 0.0176(12) 0.0023(10) 0.0018(10) -0.0049(10)
C76 0.0165(14) 0.049(2) 0.0285(16) -0.0032(14) 0.0006(12) 0.0036(13)
C77 0.0230(16) 0.077(3) 0.0296(18) -0.0169(18) -0.0014(13) -0.0139(18)
C78 0.049(2) 0.0353(18) 0.0306(17) -0.0157(14) 0.0152(16) -0.0198(16)
C79 0.049(2) 0.0230(15) 0.0255(16) 0.0047(12) 0.0106(14) 0.0062(14)
C80 0.0314(16) 0.0262(15) 0.0196(14) 0.0001(11) -0.0025(12) 0.0071(12)
C81 0.0137(11) 0.0204(12) 0.0129(10) 0.0000(10) -0.0014(8) -0.0021(10)
C82 0.0122(11) 0.0193(12) 0.0155(12) 0.0006(9) 0.0008(9) 0.0008(9)
C83 0.0129(11) 0.0249(13) 0.0193(12) 0.0015(11) 0.0002(9) -0.0026(10)
C84 0.0198(12) 0.0231(13) 0.0172(12) -0.0028(10) -0.0047(9) -0.0005(10)
C85 0.0227(13) 0.0276(15) 0.0121(11) -0.0023(10) 0.0005(9) -0.0012(11)
C86 0.0254(15) 0.0299(15) 0.0210(14) -0.0010(11) -0.0033(11) -0.0012(12)
C87 0.0372(18) 0.0294(16) 0.0223(15) 0.0019(12) -0.0036(13) 0.0040(13)
C88 0.048(2) 0.0252(16) 0.0221(14) 0.0010(12) 0.0055(14) -0.0043(14)
C89 0.0354(17) 0.0343(17) 0.0227(15) -0.0030(12) 0.0104(13) -0.0113(13)
C90 0.0242(14) 0.0326(16) 0.0159(12) -0.0034(11) 0.0032(10) -0.0030(11)
C91 0.0164(12) 0.0157(12) 0.0190(12) 0.0014(9) -0.0017(9) 0.0023(9)
C92 0.0166(13) 0.0173(12) 0.0301(15) -0.0006(11) -0.0032(11) 0.0018(10)
C93 0.0156(12) 0.0159(12) 0.0291(15) 0.0032(10) 0.0031(10) 0.0024(9)
C94 0.0268(15) 0.0232(14) 0.0251(15) 0.0014(11) 0.0047(12) 0.0080(11)
C95 0.0270(15) 0.0191(13) 0.0237(14) -0.0004(11) 0.0026(11) 0.0058(11)
C96 0.0278(16) 0.0298(16) 0.0338(17) 0.0086(13) 0.0039(13) 0.0052(13)
C97 0.0281(17) 0.0311(17) 0.043(2) -0.0002(15) 0.0002(14) 0.0061(13)
C98 0.0410(19) 0.0267(16) 0.0300(17) -0.0032(13) -0.0089(14) 0.0096(14)
C99 0.048(2) 0.0203(14) 0.0227(15) 0.0005(11) -0.0030(13) 0.0015(13)
C100 0.0318(16) 0.0225(14) 0.0238(15) -0.0012(11) -0.0006(12) 0.0010(12)
O110 0.0667(18) 0.0210(11) 0.0278(12) 0.0043(10) -0.0243(12) -0.0092(12)
O111 0.0504(16) 0.0350(13) 0.0196(11) 0.0070(10) -0.0116(10) -0.0190(12)
C110 0.0157(12) 0.0252(14) 0.0159(12) -0.0010(10) -0.0002(9) 0.0008(10)
C111 0.0266(15) 0.0263(14) 0.0151(12) -0.0049(11) -0.0059(10) 0.0012(11)
C112 0.0254(14) 0.0264(14) 0.0166(13) -0.0048(11) -0.0068(10) 0.0045(11)
C113 0.0261(14) 0.0215(13) 0.0199(13) -0.0019(10) -0.0096(11) 0.0006(11)
C114 0.0263(15) 0.0275(15) 0.0132(12) -0.0002(10) -0.0049(10) -0.0010(11)
C115 0.0158(12) 0.0237(13) 0.0134(11) -0.0001(10) 0.0009(9) 0.0029(10)
O112 0.0314(12) 0.0241(10) 0.0176(10) 0.0029(8) -0.0052(8) -0.0077(9)
O113 0.0324(11) 0.0251(11) 0.0155(9) 0.0029(8) -0.0062(8) -0.0099(9)
O200 0.0124(8) 0.0185(9) 0.0142(9) 0.0000(7) -0.0021(7) -0.0011(7)
O201 0.0157(9) 0.0192(9) 0.0212(10) -0.0062(8) 0.0007(7) -0.0003(7)
C200 0.0155(11) 0.0177(11) 0.0113(11) 0.0016(9) 0.0020(9) 0.0024(9)
C201 0.0116(11) 0.0170(12) 0.0211(12) -0.0031(10) 0.0007(9) 0.0004(9)
C202 0.0141(11) 0.0187(12) 0.0163(11) -0.0028(9) 0.0011(9) -0.0003(9)
C203 0.0132(11) 0.0188(12) 0.0176(12) -0.0010(9) 0.0003(9) 0.0022(9)
C204 0.0113(11) 0.0190(12) 0.0163(12) -0.0013(9) 0.0016(9) 0.0007(9)
C205 0.0124(11) 0.0129(11) 0.0173(12) 0.0005(9) -0.0001(9) 0.0007(8)
O202 0.0139(9) 0.0238(10) 0.0149(9) -0.0032(7) 0.0000(7) 0.0019(7)
O203 0.0126(8) 0.0200(9) 0.0151(9) -0.0035(7) -0.0031(7) 0.0000(7)
N350 0.0179(11) 0.0288(13) 0.0269(13) 0.0003(11) 0.0013(9) 0.0034(10)
O350 0.0301(13) 0.075(2) 0.0183(11) -0.0092(12) -0.0018(9) 0.0093(13)
O351 0.0200(11) 0.0550(15) 0.0222(11) 0.0032(11) 0.0052(8) 0.0049(10)
O352 0.0179(10) 0.0363(12) 0.0315(12) 0.0060(10) 0.0082(8) 0.0058(9)
N360 0.0259(14) 0.0276(14) 0.0449(18) -0.0012(12) 0.0070(12) 0.0068(11)
O360 0.0283(14) 0.0559(18) 0.0514(17) 0.0069(14) 0.0058(12) -0.0042(12)
O361 0.0586(19) 0.0455(17) 0.0376(15) -0.0025(13) 0.0148(14) 0.0065(14)
O362 0.0322(13) 0.0316(13) 0.0390(14) 0.0003(10) 0.0061(11) 0.0026(10)
O400 0.0177(9) 0.0190(9) 0.0213(10) 0.0011(8) 0.0036(7) 0.0013(7)
O401 0.0229(11) 0.0242(10) 0.0280(11) -0.0013(9) 0.0013(8) -0.0019(8)
O402 0.0459(15) 0.0442(15) 0.0252(12) -0.0052(11) 0.0028(11) -0.0229(12)
O500 0.0181(10) 0.0209(10) 0.0350(12) -0.0042(9) 0.0013(9) 0.0004(8)
O501 0.0268(11) 0.0238(11) 0.0299(12) -0.0029(9) -0.0004(9) -0.0051(9)
O502 0.0420(15) 0.0224(11) 0.0469(15) -0.0012(10) 0.0101(12) -0.0007(10)
O503 0.0338(13) 0.0372(13) 0.0289(12) -0.0045(10) 0.0017(10) -0.0068(10)
O505 0.0244(11) 0.0336(12) 0.0327(13) 0.0015(10) 0.0019(9) -0.0024(9)
O506 0.0426(16) 0.0502(17) 0.0348(14) -0.0025(12) 0.0016(12) -0.0076(13)
O507 0.0292(13) 0.0436(15) 0.0447(15) 0.0075(12) 0.0033(11) -0.0013(11)
O508 0.0424(16) 0.0456(17) 0.0568(19) -0.0205(14) -0.0075(14) 0.0040(13)
O509 0.070(2) 0.0338(16) 0.089(3) 0.0171(16) 0.036(2) 0.0121(15)
O510 0.0371(15) 0.058(2) 0.0543(18) 0.0047(15) 0.0109(13) 0.0042(14)
O511 0.0365(14) 0.0216(12) 0.074(2) 0.0057(12) 0.0188(14) -0.0005(10)
O513 0.024(2) 0.052(3) 0.036(3) 0.011(3) 0.003(2) 0.009(2)
O512 0.033(3) 0.035(3) 0.022(3) 0.001(2) 0.001(2) 0.004(2)
O515 0.017(3) 0.034(3) 0.093(6) 0.000(4) -0.006(4) 0.004(2)
O514 0.032(3) 0.085(5) 0.059(4) -0.032(4) 0.005(3) 0.011(3)

loop_
_atom_type_symbol
_atom_type_description
_atom_type_scat_dispersion_real
_atom_type_scat_dispersion_imag
_atom_type_scat_source
C C 0.0033 0.0016 'International Tables Vol C Tables 4.2.6.8 and 6.1.1.4'
H H 0.0000 0.0000 'International Tables Vol C Tables 4.2.6.8 and 6.1.1.4'
N N 0.0061 0.0033 'International Tables Vol C Tables 4.2.6.8 and 6.1.1.4'
O O 0.0106 0.0060 'International Tables Vol C Tables 4.2.6.8 and 6.1.1.4'
Cu Cu 0.3201 1.2651 'International Tables Vol C Tables 4.2.6.8 and 6.1.1.4'
Gd Gd -0.1653 3.9035 'International Tables Vol C Tables 4.2.6.8 and 6.1.1.4'

loop_
_geom_angle_atom_site_label_1
_geom_angle_atom_site_label_2
_geom_angle_atom_site_label_3
_geom_angle
_geom_angle_site_symmetry_1
_geom_angle_site_symmetry_3
O200 Gd1 O10 84.47(7) . .
O200 Gd1 O4 86.25(7) . .
O10 Gd1 O4 142.43(6) . .
O200 Gd1 O6 88.70(7) . .
O10 Gd1 O6 144.56(6) . .
O4 Gd1 O6 71.22(6) . .
O200 Gd1 O110 156.05(8) . .
O10 Gd1 O110 96.05(9) . .
O4 Gd1 O110 78.78(8) . .
O6 Gd1 O110 103.76(9) . .
O200 Gd1 O111 150.53(8) . .
O10 Gd1 O111 85.47(9) . .
O4 Gd1 O111 117.60(8) . .
O6 Gd1 O111 83.63(8) . .
O110 Gd1 O111 52.79(8) . .
O200 Gd1 O8 75.56(7) . .
O10 Gd1 O8 73.53(6) . .
O4 Gd1 O8 138.23(7) . .
O6 Gd1 O8 71.09(6) . .
O110 Gd1 O8 127.63(7) . .
O111 Gd1 O8 75.03(7) . .
O200 Gd1 O2 83.06(7) . .
O10 Gd1 O2 70.38(6) . .
O4 Gd1 O2 72.40(6) . .
O6 Gd1 O2 143.11(6) . .
O110 Gd1 O2 74.69(8) . .
O111 Gd1 O2 119.15(8) . .
O8 Gd1 O2 139.42(6) . .
O200 Gd1 C110 174.66(8) . .
O10 Gd1 C110 90.50(8) . .
O4 Gd1 C110 98.86(8) . .
O6 Gd1 C110 94.39(8) . .
O110 Gd1 C110 26.39(8) . .
O111 Gd1 C110 26.41(8) . .
O8 Gd1 C110 101.32(8) . .
O2 Gd1 C110 96.96(7) . .
O203 Gd2 O12 83.41(7) . .
O203 Gd2 O14 93.72(7) . .
O12 Gd2 O14 72.75(6) . .
O203 Gd2 O20 85.41(7) . .
O12 Gd2 O20 72.65(6) . .
O14 Gd2 O20 145.26(6) . .
O203 Gd2 O16 83.74(7) . .
O12 Gd2 O16 139.90(6) . .
O14 Gd2 O16 70.39(6) . .
O20 Gd2 O16 143.45(6) . .
O203 Gd2 O18 78.31(7) . .
O12 Gd2 O18 141.39(7) . .
O14 Gd2 O18 141.60(6) . .
O20 Gd2 O18 72.22(6) . .
O16 Gd2 O18 71.42(6) . .
O203 Gd2 O113 149.00(7) . .
O12 Gd2 O113 126.32(7) . .
O14 Gd2 O113 102.97(7) . .
O20 Gd2 O113 94.87(7) . .
O16 Gd2 O113 77.69(7) . .
O18 Gd2 O113 72.35(7) . .
O203 Gd2 O112 158.24(7) . .
O12 Gd2 O112 74.93(7) . .
O14 Gd2 O112 82.03(7) . .
O20 Gd2 O112 86.13(7) . .
O16 Gd2 O112 114.34(7) . .
O18 Gd2 O112 117.84(7) . .
O113 Gd2 O112 51.87(7) . .
O203 Gd2 C115 172.46(7) . .
O12 Gd2 C115 100.45(8) . .
O14 Gd2 C115 93.62(7) . .
O20 Gd2 C115 89.55(7) . .
O16 Gd2 C115 97.09(7) . .
O18 Gd2 C115 94.81(7) . .
O113 Gd2 C115 26.01(8) . .
O112 Gd2 C115 25.89(8) . .
N10 Cu1 O2 89.89(9) . .
N10 Cu1 O1 173.29(9) . .
O2 Cu1 O1 84.77(8) . .
N10 Cu1 N9 83.42(10) . .
O2 Cu1 N9 173.23(9) . .
O1 Cu1 N9 101.97(9) . .
N2 Cu2 O4 92.19(9) . .
N2 Cu2 O3 175.63(9) . .
O4 Cu2 O3 84.95(8) . .
N2 Cu2 N1 82.92(10) . .
O4 Cu2 N1 174.25(9) . .
O3 Cu2 N1 99.75(9) . .
N4 Cu3 O6 90.91(9) . .
N4 Cu3 O5 173.49(10) . .
O6 Cu3 O5 86.00(8) . .
N4 Cu3 N3 83.57(10) . .
O6 Cu3 N3 174.14(9) . .
O5 Cu3 N3 99.69(9) . .
N6 Cu4 O8 91.33(9) . .
N6 Cu4 O7 172.21(10) . .
O8 Cu4 O7 85.44(8) . .
N6 Cu4 N5 83.29(10) . .
O8 Cu4 N5 170.58(9) . .
O7 Cu4 N5 100.83(9) . .
N8 Cu5 O10 90.77(9) . .
N8 Cu5 O9 167.54(10) . .
O10 Cu5 O9 84.70(8) . .
N8 Cu5 N7 82.11(10) . .
O10 Cu5 N7 167.88(10) . .
O9 Cu5 N7 100.21(9) . .
N8 Cu5 O400 94.22(8) . .
O10 Cu5 O400 96.40(8) . .
O9 Cu5 O400 97.81(8) . .
N7 Cu5 O400 93.91(9) . .
N20 Cu6 O12 89.98(9) . .
N20 Cu6 O11 166.79(10) . .
O12 Cu6 O11 85.25(8) . .
N20 Cu6 N19 81.50(10) . .
O12 Cu6 N19 166.88(10) . .
O11 Cu6 N19 100.85(10) . .
N20 Cu6 O401 100.46(9) . .
O12 Cu6 O401 99.84(9) . .
O11 Cu6 O401 92.50(9) . .
N19 Cu6 O401 91.55(11) . .
N12 Cu7 O14 91.06(9) . .
N12 Cu7 O13 175.04(10) . .
O14 Cu7 O13 85.60(8) . .
N12 Cu7 N11 83.19(11) . .
O14 Cu7 N11 172.40(10) . .
O13 Cu7 N11 100.44(10) . .
N14 Cu8 O16 90.51(9) . .
N14 Cu8 O15 175.91(9) . .
O16 Cu8 O15 85.43(8) . .
N14 Cu8 N13 83.14(10) . .
O16 Cu8 N13 171.47(9) . .
O15 Cu8 N13 100.94(9) . .
N16 Cu9 O18 90.95(9) . .
N16 Cu9 O17 175.63(9) . .
O18 Cu9 O17 84.78(8) . .
N16 Cu9 N15 82.87(10) . .
O18 Cu9 N15 163.03(10) . .
O17 Cu9 N15 100.98(9) . .
N16 Cu9 O402 89.28(10) . .
O18 Cu9 O402 102.45(9) . .
O17 Cu9 O402 92.53(9) . .
N15 Cu9 O402 93.30(10) . .
N18 Cu10 O20 91.45(9) . .
N18 Cu10 O19 174.77(9) . .
O20 Cu10 O19 84.83(8) . .
N18 Cu10 N17 83.34(10) . .
O20 Cu10 N17 168.77(9) . .
O19 Cu10 N17 100.96(9) . .
C2 N1 Cu2 111.77(16) . .
C1 N2 O2 115.2(2) . .
C1 N2 Cu2 119.34(18) . .
O2 N2 Cu2 125.27(16) . .
C12 N3 Cu3 111.97(16) . .
C11 N4 O4 115.8(2) . .
C11 N4 Cu3 119.00(19) . .
O4 N4 Cu3 125.16(17) . .
C22 N5 Cu4 110.34(18) . .
C21 N6 O6 115.0(2) . .
C21 N6 Cu4 119.12(19) . .
O6 N6 Cu4 125.28(16) . .
C32 N7 Cu5 109.81(17) . .
C31 N8 O8 115.9(2) . .
C31 N8 Cu5 117.95(19) . .
O8 N8 Cu5 125.86(17) . .
C42 N9 Cu1 111.42(17) . .
C41 N10 O10 114.7(2) . .
C41 N10 Cu1 118.26(19) . .
O10 N10 Cu1 125.19(17) . .
C52 N11 Cu7 109.42(18) . .
C51 N12 O12 115.3(2) . .
C51 N12 Cu7 119.2(2) . .
O12 N12 Cu7 125.53(17) . .
C62 N13 Cu8 110.80(17) . .
C61 N14 O14 114.4(2) . .
C61 N14 Cu8 120.43(19) . .
O14 N14 Cu8 125.12(16) . .
C72 N15 Cu9 111.07(17) . .
C71 N16 O16 115.2(2) . .
C71 N16 Cu9 118.91(19) . .
O16 N16 Cu9 125.10(17) . .
C82 N17 Cu10 111.51(17) . .
C81 N18 O18 115.2(2) . .
C81 N18 Cu10 119.43(19) . .
O18 N18 Cu10 125.27(17) . .
C92 N19 Cu6 111.70(19) . .
C91 N20 O20 114.5(2) . .
C91 N20 Cu6 119.7(2) . .
O20 N20 Cu6 125.32(17) . .
C1 O1 Cu1 107.52(16) . .
N2 O2 Cu1 108.84(15) . .
N2 O2 Gd1 123.14(14) . .
Cu1 O2 Gd1 124.67(9) . .
C11 O3 Cu2 107.95(17) . .
N4 O4 Cu2 108.37(15) . .
N4 O4 Gd1 125.18(15) . .
Cu2 O4 Gd1 126.40(9) . .
C21 O5 Cu3 107.11(17) . .
N6 O6 Cu3 108.08(15) . .
N6 O6 Gd1 124.21(14) . .
Cu3 O6 Gd1 127.42(9) . .
C31 O7 Cu4 107.33(17) . .
N8 O8 Cu4 108.64(15) . .
N8 O8 Gd1 121.22(15) . .
Cu4 O8 Gd1 125.44(9) . .
C41 O9 Cu5 107.31(17) . .
N10 O10 Cu5 109.08(15) . .
N10 O10 Gd1 124.06(15) . .
Cu5 O10 Gd1 126.79(9) . .
C51 O11 Cu6 106.88(18) . .
N12 O12 Cu6 108.28(15) . .
N12 O12 Gd2 123.86(15) . .
Cu6 O12 Gd2 127.53(9) . .
C61 O13 Cu7 107.19(17) . .
N14 O14 Cu7 107.95(14) . .
N14 O14 Gd2 126.33(14) . .
Cu7 O14 Gd2 125.71(9) . .
C71 O15 Cu8 107.55(17) . .
N16 O16 Cu8 108.30(15) . .
N16 O16 Gd2 123.82(15) . .
Cu8 O16 Gd2 126.97(9) . .
C81 O17 Cu9 108.12(16) . .
N18 O18 Cu9 108.25(15) . .
N18 O18 Gd2 121.90(15) . .
Cu9 O18 Gd2 123.83(9) . .
C91 O19 Cu10 108.02(17) . .
N20 O20 Cu10 109.05(15) . .
N20 O20 Gd2 123.96(15) . .
Cu10 O20 Gd2 126.83(9) . .
N2 C1 O1 122.7(2) . .
N2 C1 C2 116.5(2) . .
O1 C1 C2 120.8(2) . .
N1 C2 C1 109.3(2) . .
N1 C2 C3 113.5(2) . .
C1 C2 C3 111.1(2) . .
C4 C3 C2 114.9(2) . .
C5 C4 C3 114.7(2) . .
C10 C5 C6 118.7(3) . .
C10 C5 C4 121.5(3) . .
C6 C5 C4 119.7(3) . .
C7 C6 C5 120.4(3) . .
C6 C7 C8 120.2(3) . .
C9 C8 C7 119.4(3) . .
C10 C9 C8 120.5(4) . .
C9 C10 C5 120.7(3) . .
N4 C11 O3 122.6(2) . .
N4 C11 C12 116.6(2) . .
O3 C11 C12 120.7(2) . .
N3 C12 C11 108.6(2) . .
N3 C12 C13 112.7(2) . .
C11 C12 C13 111.6(2) . .
C12 C13 C14 115.0(3) . .
C15 C14 C13 116.3(3) . .
C16 C15 C20 118.2(4) . .
C16 C15 C14 120.8(4) . .
C20 C15 C14 121.0(3) . .
C15 C16 C17 120.7(4) . .
C18 C17 C16 119.9(4) . .
C17 C18 C19 120.1(4) . .
C18 C19 C20 119.8(4) . .
C19 C20 C15 121.2(3) . .
O5 C21 N6 123.7(3) . .
O5 C21 C22 120.7(2) . .
N6 C21 C22 115.6(2) . .
N5 C22 C21 109.2(2) . .
N5 C22 C23 113.9(2) . .
C21 C22 C23 112.3(2) . .
C22 C23 C24 113.0(2) . .
C25 C24 C23 111.8(3) . .
C30 C25 C26 118.3(3) . .
C30 C25 C24 119.7(3) . .
C26 C25 C24 122.0(3) . .
C25 C26 C27 120.3(3) . .
C28 C27 C26 120.7(3) . .
C29 C28 C27 119.0(3) . .
C30 C29 C28 120.0(3) . .
C29 C30 C25 121.7(3) . .
N8 C31 O7 122.7(2) . .
N8 C31 C32 116.3(2) . .
O7 C31 C32 120.6(2) . .
N7 C32 C31 107.6(2) . .
N7 C32 C33 110.0(2) . .
C31 C32 C33 109.8(2) . .
C34 C33 C32 112.8(2) . .
C3A C34 C33 106.2(12) . .
C3A C34 C35 15.0(9) . .
C33 C34 C35 114.7(4) . .
C36 C35 C40 118.5(5) . .
C36 C35 C34 122.3(5) . .
C40 C35 C34 119.2(5) . .
C37 C36 C35 121.3(5) . .
C36 C37 C38 119.8(4) . .
C39 C38 C37 120.1(4) . .
C38 C39 C40 119.7(4) . .
C39 C40 C35 120.6(5) . .
C3F C3A C3B 119.3(17) . .
C3F C3A C34 112.9(16) . .
C3B C3A C34 127.3(16) . .
C3C C3B C3A 118.6(17) . .
C3B C3C C3D 119.3(18) . .
C3E C3D C3C 123.9(16) . .
C3D C3E C3F 115.4(16) . .
C3E C3F C3A 122.7(18) . .
O9 C41 N10 124.1(3) . .
O9 C41 C42 120.4(2) . .
N10 C41 C42 115.4(2) . .
N9 C42 C41 108.8(2) . .
N9 C42 C43 113.8(2) . .
C41 C42 C43 109.9(2) . .
C42 C43 C44 115.2(2) . .
C45 C44 C43 116.0(3) . .
C46 C45 C50 117.2(4) . .
C46 C45 C44 120.3(3) . .
C50 C45 C44 122.4(3) . .
C47 C46 C45 122.0(4) . .
C46 C47 C48 119.9(4) . .
C49 C48 C47 118.4(4) . .
C50 C49 C48 121.1(4) . .
C49 C50 C45 121.3(4) . .
O11 C51 N12 124.3(3) . .
O11 C51 C52 121.7(2) . .
N12 C51 C52 113.9(3) . .
N11 C52 C53 115.8(3) . .
N11 C52 C51 107.9(2) . .
C53 C52 C51 115.8(3) . .
N11 C52 C5A 102.6(11) . .
C53 C52 C5A 35.5(13) . .
C51 C52 C5A 92.2(11) . .
C52 C53 C54 113.4(3) . .
C55 C54 C53 112.1(3) . .
C60 C55 C56 117.7(4) . .
C60 C55 C54 119.9(4) . .
C56 C55 C54 122.3(4) . .
C55 C56 C57 120.3(5) . .
C58 C57 C56 120.3(5) . .
C59 C58 C57 119.3(4) . .
C58 C59 C60 120.0(4) . .
C55 C60 C59 121.9(4) . .
C5B C5A C52 129.3(19) . .
C5C C5B C5A 126(2) . .
C5H C5C C5B 122.9(14) . .
C5H C5C C5D 118.1(15) . .
C5B C5C C5D 118.9(13) . .
C5E C5D C5C 122.8(15) . .
C5F C5E C5D 116.4(15) . .
C5E C5F C5G 121.0(15) . .
C5H C5G C5F 120.4(17) . .
C5C C5H C5G 120.7(18) . .
O13 C61 N14 124.5(3) . .
O13 C61 C62 120.4(2) . .
N14 C61 C62 115.1(2) . .
N13 C62 C61 109.4(2) . .
N13 C62 C63 112.3(2) . .
C61 C62 C63 109.6(2) . .
C64 C63 C62 112.9(2) . .
C65 C64 C63 114.7(3) . .
C70 C65 C66 118.4(3) . .
C70 C65 C64 122.5(3) . .
C66 C65 C64 119.1(3) . .
C65 C66 C67 120.3(4) . .
C68 C67 C66 120.6(4) . .
C67 C68 C69 120.3(3) . .
C68 C69 C70 119.5(4) . .
C65 C70 C69 121.0(4) . .
N16 C71 O15 123.2(2) . .
N16 C71 C72 116.9(2) . .
O15 C71 C72 119.9(2) . .
N15 C72 C71 108.7(2) . .
N15 C72 C73 112.9(2) . .
C71 C72 C73 109.4(2) . .
C72 C73 C74 113.1(2) . .
C75 C74 C73 111.3(2) . .
C80 C75 C76 118.2(3) . .
C80 C75 C74 120.3(3) . .
C76 C75 C74 121.5(3) . .
C77 C76 C75 120.3(3) . .
C78 C77 C76 121.0(3) . .
C79 C78 C77 118.6(3) . .
C78 C79 C80 120.8(3) . .
C79 C80 C75 121.1(3) . .
O17 C81 N18 123.5(2) . .
O17 C81 C82 119.9(2) . .
N18 C81 C82 116.6(3) . .
N17 C82 C81 109.0(2) . .
N17 C82 C83 112.8(2) . .
C81 C82 C83 110.9(2) . .
C82 C83 C84 115.1(2) . .
C85 C84 C83 115.7(2) . .
C90 C85 C86 118.9(3) . .
C90 C85 C84 120.7(3) . .
C86 C85 C84 120.4(3) . .
C87 C86 C85 119.8(3) . .
C88 C87 C86 120.8(3) . .
C87 C88 C89 119.4(3) . .
C88 C89 C90 120.1(3) . .
C89 C90 C85 120.9(3) . .
N20 C91 O19 123.2(3) . .
N20 C91 C92 116.3(3) . .
O19 C91 C92 120.5(2) . .
N19 C92 C91 108.6(2) . .
N19 C92 C93 113.1(3) . .
C91 C92 C93 111.2(2) . .
C94 C93 C92 113.0(2) . .
C95 C94 C93 114.1(2) . .
C96 C95 C100 117.6(3) . .
C96 C95 C94 121.5(3) . .
C100 C95 C94 120.8(3) . .
C97 C96 C95 121.0(3) . .
C96 C97 C98 120.1(4) . .
C99 C98 C97 119.9(3) . .
C98 C99 C100 119.5(3) . .
C99 C100 C95 121.7(3) . .
C110 O110 Gd1 93.50(18) . .
C110 O111 Gd1 93.46(18) . .
O111 C110 O110 120.2(3) . .
O111 C110 C111 120.4(3) . .
O110 C110 C111 119.4(3) . .
O111 C110 Gd1 60.13(15) . .
O110 C110 Gd1 60.11(15) . .
C111 C110 Gd1 178.0(2) . .
C110 C111 C112 112.6(2) . .
C113 C112 C111 113.7(2) 1_656 .
C114 C113 C112 114.1(3) . 1_454
C115 C114 C113 115.1(2) . .
O112 C115 O113 119.2(2) . .
O112 C115 C114 120.1(3) . .
O113 C115 C114 120.6(3) . .
O112 C115 Gd2 59.82(14) . .
O113 C115 Gd2 59.52(14) . .
C114 C115 Gd2 175.3(2) . .
C115 O112 Gd2 94.29(17) . .
C115 O113 Gd2 94.47(17) . .
C200 O200 Gd1 134.88(17) . .
O201 C200 O200 123.9(2) . .
O201 C200 C201 119.0(2) . .
O200 C200 C201 117.1(2) . .
C202 C201 C200 113.7(2) . .
C201 C202 C203 111.5(2) . .
C202 C203 C204 111.7(2) . .
C205 C204 C203 110.0(2) . .
O202 C205 O203 123.1(2) . .
O202 C205 C204 119.4(2) . .
O203 C205 C204 117.4(2) . .
C205 O203 Gd2 145.91(18) . .
O350 N350 O352 121.7(3) . .
O350 N350 O351 118.7(3) . .
O352 N350 O351 119.6(3) . .
O360 N360 O361 121.0(3) . .
O360 N360 O362 119.9(3) . .
O361 N360 O362 119.1(3) . .

loop_
_geom_bond_atom_site_label_1
_geom_bond_atom_site_label_2
_geom_bond_distance
_geom_bond_site_symmetry_2
Gd1 O200 2.3116(19) .
Gd1 O10 2.3826(19) .
Gd1 O4 2.4262(19) .
Gd1 O6 2.4392(19) .
Gd1 O110 2.442(2) .
Gd1 O111 2.443(2) .
Gd1 O8 2.4613(19) .
Gd1 O2 2.4695(19) .
Gd1 C110 2.812(3) .
Gd2 O203 2.3175(19) .
Gd2 O12 2.3983(19) .
Gd2 O14 2.401(2) .
Gd2 O20 2.4076(19) .
Gd2 O16 2.4602(19) .
Gd2 O18 2.4617(19) .
Gd2 O113 2.489(2) .
Gd2 O112 2.496(2) .
Gd2 C115 2.880(3) .
Cu1 N10 1.885(2) .
Cu1 O2 1.9192(18) .
Cu1 O1 1.947(2) .
Cu1 N9 2.002(2) .
Cu2 N2 1.907(2) .
Cu2 O4 1.9181(19) .
Cu2 O3 1.936(2) .
Cu2 N1 2.018(2) .
Cu3 N4 1.895(2) .
Cu3 O6 1.9072(19) .
Cu3 O5 1.927(2) .
Cu3 N3 1.991(2) .
Cu4 N6 1.885(2) .
Cu4 O8 1.904(2) .
Cu4 O7 1.932(2) .
Cu4 N5 2.005(2) .
Cu5 N8 1.923(2) .
Cu5 O10 1.936(2) .
Cu5 O9 1.958(2) .
Cu5 N7 2.013(2) .
Cu5 O400 2.340(2) .
Cu6 N20 1.922(2) .
Cu6 O12 1.925(2) .
Cu6 O11 1.961(2) .
Cu6 N19 2.037(3) .
Cu6 O401 2.278(2) .
Cu7 N12 1.885(2) .
Cu7 O14 1.928(2) .
Cu7 O13 1.933(2) .
Cu7 N11 1.998(2) .
Cu8 N14 1.871(2) .
Cu8 O16 1.9166(19) .
Cu8 O15 1.920(2) .
Cu8 N13 2.014(2) .
Cu9 N16 1.896(2) .
Cu9 O18 1.9334(19) .
Cu9 O17 1.937(2) .
Cu9 N15 2.023(2) .
Cu9 O402 2.430(3) .
Cu10 N18 1.897(2) .
Cu10 O20 1.921(2) .
Cu10 O19 1.931(2) .
Cu10 N17 2.007(2) .
N1 C2 1.505(3) .
N2 C1 1.304(3) .
N2 O2 1.391(3) .
N3 C12 1.501(4) .
N4 C11 1.294(3) .
N4 O4 1.389(3) .
N5 C22 1.493(4) .
N6 C21 1.300(3) .
N6 O6 1.398(3) .
N7 C32 1.488(4) .
N8 C31 1.286(4) .
N8 O8 1.386(3) .
N9 C42 1.500(4) .
N10 C41 1.305(4) .
N10 O10 1.395(3) .
N11 C52 1.486(4) .
N12 C51 1.303(4) .
N12 O12 1.397(3) .
N13 C62 1.501(3) .
N14 C61 1.308(3) .
N14 O14 1.399(3) .
N15 C72 1.496(4) .
N16 C71 1.291(3) .
N16 O16 1.392(3) .
N17 C82 1.508(3) .
N18 C81 1.294(3) .
N18 O18 1.400(3) .
N19 C92 1.496(4) .
N20 C91 1.298(4) .
N20 O20 1.396(3) .
O1 C1 1.305(3) .
O3 C11 1.297(3) .
O5 C21 1.291(3) .
O7 C31 1.309(3) .
O9 C41 1.300(3) .
O11 C51 1.285(4) .
O13 C61 1.284(3) .
O15 C71 1.304(3) .
O17 C81 1.294(3) .
O19 C91 1.302(3) .
C1 C2 1.509(4) .
C2 C3 1.530(4) .
C3 C4 1.526(5) .
C4 C5 1.512(5) .
C5 C10 1.386(5) .
C5 C6 1.403(4) .
C6 C7 1.380(5) .
C7 C8 1.389(5) .
C8 C9 1.385(5) .
C9 C10 1.380(5) .
C11 C12 1.517(4) .
C12 C13 1.534(4) .
C13 C14 1.549(5) .
C14 C15 1.523(5) .
C15 C16 1.396(5) .
C15 C20 1.402(6) .
C16 C17 1.403(6) .
C17 C18 1.387(7) .
C18 C19 1.389(6) .
C19 C20 1.390(6) .
C21 C22 1.517(4) .
C22 C23 1.526(4) .
C23 C24 1.535(4) .
C24 C25 1.512(4) .
C25 C30 1.385(5) .
C25 C26 1.386(5) .
C26 C27 1.392(5) .
C27 C28 1.388(5) .
C28 C29 1.383(5) .
C29 C30 1.381(5) .
C31 C32 1.514(4) .
C32 C33 1.535(4) .
C33 C34 1.523(5) .
C34 C3A 1.51(2) .
C34 C35 1.529(7) .
C35 C36 1.390(7) .
C35 C40 1.402(7) .
C36 C37 1.374(7) .
C37 C38 1.394(7) .
C38 C39 1.386(7) .
C39 C40 1.389(7) .
C3A C3F 1.390(16) .
C3A C3B 1.413(17) .
C3B C3C 1.386(16) .
C3C C3D 1.383(17) .
C3D C3E 1.389(18) .
C3E C3F 1.390(17) .
C41 C42 1.517(4) .
C42 C43 1.541(4) .
C43 C44 1.543(5) .
C44 C45 1.512(5) .
C45 C46 1.395(5) .
C45 C50 1.404(5) .
C46 C47 1.395(6) .
C47 C48 1.399(6) .
C48 C49 1.397(7) .
C49 C50 1.381(7) .
C51 C52 1.535(4) .
C52 C53 1.508(5) .
C52 C5A 1.596(17) .
C53 C54 1.540(6) .
C54 C55 1.515(6) .
C55 C60 1.377(5) .
C55 C56 1.399(6) .
C56 C57 1.398(7) .
C57 C58 1.375(8) .
C58 C59 1.376(6) .
C59 C60 1.383(6) .
C5A C5B 1.513(18) .
C5B C5C 1.482(16) .
C5C C5H 1.378(17) .
C5C C5D 1.420(17) .
C5D C5E 1.404(16) .
C5E C5F 1.398(16) .
C5F C5G 1.411(17) .
C5G C5H 1.375(17) .
C61 C62 1.513(4) .
C62 C63 1.532(4) .
C63 C64 1.524(4) .
C64 C65 1.507(4) .
C65 C70 1.382(5) .
C65 C66 1.392(5) .
C66 C67 1.395(5) .
C67 C68 1.361(8) .
C68 C69 1.378(7) .
C69 C70 1.401(5) .
C71 C72 1.516(4) .
C72 C73 1.534(4) .
C73 C74 1.541(4) .
C74 C75 1.506(4) .
C75 C80 1.391(4) .
C75 C76 1.396(4) .
C76 C77 1.394(5) .
C77 C78 1.388(6) .
C78 C79 1.381(6) .
C79 C80 1.386(5) .
C81 C82 1.513(4) .
C82 C83 1.533(4) .
C83 C84 1.535(4) .
C84 C85 1.517(4) .
C85 C90 1.389(4) .
C85 C86 1.397(4) .
C86 C87 1.393(5) .
C87 C88 1.383(5) .
C88 C89 1.385(5) .
C89 C90 1.387(5) .
C91 C92 1.517(4) .
C92 C93 1.541(4) .
C93 C94 1.517(4) .
C94 C95 1.515(4) .
C95 C96 1.393(5) .
C95 C100 1.395(4) .
C96 C97 1.388(5) .
C97 C98 1.388(5) .
C98 C99 1.380(6) .
C99 C100 1.389(5) .
O110 C110 1.252(4) .
O111 C110 1.253(4) .
C110 C111 1.528(4) .
C111 C112 1.532(4) .
C112 C113 1.530(4) 1_656
C113 C114 1.530(4) .
C113 C112 1.530(4) 1_454
C114 C115 1.518(4) .
C115 O112 1.261(4) .
C115 O113 1.267(3) .
O200 C200 1.265(3) .
O201 C200 1.257(3) .
C200 C201 1.524(4) .
C201 C202 1.522(4) .
C202 C203 1.525(4) .
C203 C204 1.528(4) .
C204 C205 1.516(4) .
C205 O202 1.255(3) .
C205 O203 1.275(3) .
N350 O350 1.239(3) .
N350 O352 1.243(3) .
N350 O351 1.266(3) .
N360 O360 1.242(4) .
N360 O361 1.249(4) .
N360 O362 1.255(4) .
